data_4101755
loop_
_publ_author_name
'Lu, Connie C.'
'Saouma, Caroline T.'
'Day, Michael W.'
'Peters, Jonas C.'

_publ_section_title
;
 Fe(I)-mediated reductive cleavage and coupling of CO(2): an Fe(II)(mu-O,
 mu-CO)Fe(II) core.
;
_journal_issue 1
_journal_name_full 'Journal of the American Chemical Society'
_journal_page_first 4
_journal_page_last 5
_journal_paper_doi 10.1021/ja065524z
_journal_volume 129
_journal_year 2007
_chemical_formula_moiety 'C103 H178 B2 Fe2 O2 P6'
_chemical_formula_sum 'C103 H178 B2 Fe2 O2 P6'
_chemical_formula_weight 1767.59
_chemical_name_systematic
;

 ?

;
_space_group_IT_number 2
_symmetry_cell_setting triclinic
_symmetry_space_group_name_Hall '-P 1'
_symmetry_space_group_name_H-M 'P -1'
_atom_sites_solution_hydrogens geom
_atom_sites_solution_primary direct
_atom_sites_solution_secondary difmap
_audit_creation_method SHELXL-97
_cell_angle_alpha 73.111(11)
_cell_angle_beta 78.703(15)
_cell_angle_gamma 84.399(12)
_cell_formula_units_Z 4
_cell_length_a 16.834(8)
_cell_length_b 25.105(11)
_cell_length_c 28.444(13)
_cell_measurement_reflns_used 1529
_cell_measurement_temperature 100(2)
_cell_measurement_theta_max 22.16
_cell_measurement_theta_min 2.19
_cell_volume 11269(9)
_computing_cell_refinement 'Bruker SAINT v6.45A'
_computing_data_collection 'Bruker SMART v5.630'
_computing_data_reduction 'Bruker SAINT v6.45A'
_computing_molecular_graphics 'Bruker XP v5.1'
_computing_publication_material 'Bruker XCIF v6.12'
_computing_structure_refinement 'Bruker XL v6.12'
_computing_structure_solution 'Bruker XS v6.12'
_diffrn_ambient_temperature 100(2)
_diffrn_measured_fraction_theta_full 0.558
_diffrn_measured_fraction_theta_max 0.558
_diffrn_measurement_device_type 'Bruker SMART 1000'
_diffrn_measurement_method '\w scans at 1 \f setting'
_diffrn_radiation_monochromator graphite
_diffrn_radiation_source 'fine-focus sealed tube'
_diffrn_radiation_type MoK\a
_diffrn_radiation_wavelength 0.71073
_diffrn_reflns_av_R_equivalents 0.0486
_diffrn_reflns_av_sigmaI/netI 0.5037
_diffrn_reflns_limit_h_max 19
_diffrn_reflns_limit_h_min -21
_diffrn_reflns_limit_k_max 21
_diffrn_reflns_limit_k_min -33
_diffrn_reflns_limit_l_max 32
_diffrn_reflns_limit_l_min -30
_diffrn_reflns_number 31729
_diffrn_reflns_theta_full 28.45
_diffrn_reflns_theta_max 28.45
_diffrn_reflns_theta_min 1.47
_exptl_absorpt_coefficient_mu 0.384
_exptl_absorpt_correction_T_max 0.9848
_exptl_absorpt_correction_T_min 0.8935
_exptl_absorpt_correction_type none
_exptl_crystal_colour 'Deep blue-green'
_exptl_crystal_density_diffrn 1.042
_exptl_crystal_density_meas ?
_exptl_crystal_density_method 'not measured'
_exptl_crystal_description 'Thin plate'
_exptl_crystal_F_000 3856
_exptl_crystal_size_max 0.30
_exptl_crystal_size_mid 0.29
_exptl_crystal_size_min 0.04
_refine_diff_density_max 1.600
_refine_diff_density_min -1.178
_refine_diff_density_rms 0.148
_refine_ls_extinction_method none
_refine_ls_goodness_of_fit_ref 1.481
_refine_ls_hydrogen_treatment Riding
_refine_ls_matrix_type 'Full matrix'
_refine_ls_number_parameters 954
_refine_ls_number_reflns 31728
_refine_ls_number_restraints 6219
_refine_ls_restrained_S_all 1.446
_refine_ls_R_factor_all 0.3696
_refine_ls_R_factor_gt 0.1564
_refine_ls_shift/su_max 0.103
_refine_ls_shift/su_mean 0.002
_refine_ls_structure_factor_coef Fsqd
_refine_ls_weighting_details w=1/s^2^(Fo^2^)
_refine_ls_weighting_scheme sigma
_refine_ls_wR_factor_gt 0.1961
_refine_ls_wR_factor_ref 0.2090
_reflns_number_gt 7508
_reflns_number_total 31728
_reflns_threshold_expression >2sigma(I)
_cod_data_source_file ja065524zsi20061205_103104.cif
_cod_data_source_block ccl75_nosol
_cod_depositor_comments
;
The following automatic conversions were performed:

'_symmetry_cell_setting' value 'Triclinic' changed to 'triclinic'
according to the built-in table from CIF Core dictionary named
'cif_core.dic' version 2.4.1 from
2010-06-29.

'_refine_ls_weighting_scheme' value 'Sigma' changed to
'sigma' according to the built-in table from CIF Core dictionary
named 'cif_core.dic' version 2.4.1 from 2010-06-29.

Automatic conversion script
Id: cif_fix_values 1673 2011-04-08 12:14:43Z adriana 

The following automatic conversions were performed:

'_exptl_crystal_density_meas' value 'not measured' was changed to '?'
- the value is perceived as not measured.

Automatic conversion script
Id: cif_fix_values 3008 2015-01-20 13:52:24Z robertas 

The following automatic conversions were performed:

'_atom_sites_solution_primary' value 'Direct methods' was changed to
'direct'.

'_atom_sites_solution_secondary' value 'Difference Fourier map' was
changed to 'difmap'.

'_atom_sites_solution_hydrogens' value 'Geometric positions' was
changed to 'geom'.

Automatic conversion script
Id: cif_fix_values 6452 2018-10-05 10:23:21Z andrius 
;
_cod_original_sg_symbol_H-M P-1
_cod_database_code 4101755

loop_
_symmetry_equiv_pos_as_xyz
'x, y, z'
'-x, -y, -z'

loop_
_atom_site_label
_atom_site_type_symbol
_atom_site_fract_x
_atom_site_fract_y
_atom_site_fract_z
_atom_site_U_iso_or_equiv
_atom_site_adp_type
_atom_site_occupancy
_atom_site_symmetry_multiplicity
_atom_site_calc_flag
_atom_site_refinement_flags
_atom_site_disorder_assembly
_atom_site_disorder_group
Fe1 Fe 0.21490(17) 0.86447(11) 0.68431(11) 0.0253(10) Uani 1 1 d . . .
Fe2 Fe 0.34800(17) 0.83248(11) 0.69433(12) 0.0268(10) Uani 1 1 d . . .
P1A P 0.1464(3) 0.8391(2) 0.6361(2) 0.0310(19) Uani 1 1 d . . .
P2A P 0.1036(3) 0.8545(2) 0.7462(2) 0.037(2) Uani 1 1 d . . .
P3A P 0.1713(3) 0.9532(2) 0.6505(2) 0.035(2) Uani 1 1 d . . .
P4A P 0.4345(3) 0.7838(2) 0.6516(2) 0.0286(18) Uani 1 1 d . . .
P5A P 0.4504(3) 0.8887(2) 0.6851(2) 0.0286(19) Uani 1 1 d . . .
P6A P 0.3920(3) 0.7795(2) 0.7673(2) 0.040(2) Uani 1 1 d . . .
O1A O 0.3344(6) 0.8960(4) 0.5937(4) 0.009(2) Uiso 1 1 d U . .
O2A O 0.2584(6) 0.8280(4) 0.7361(4) 0.005(3) Uiso 1 1 d . . .
C19A C 0.3140(10) 0.8729(6) 0.6367(6) 0.004(3) Uiso 1 1 d U . .
B1A B -0.0034(16) 0.9134(10) 0.6603(10) 0.047(2) Uiso 1 1 d U . .
B2A B 0.5632(19) 0.7805(12) 0.7077(12) 0.074(3) Uiso 1 1 d U . .
C1A C -0.0817(6) 0.9284(6) 0.6611(5) 0.049(2) Uiso 1 1 d GU . .
C2A C -0.0984(7) 0.9800(5) 0.6290(4) 0.049(2) Uiso 1 1 d GU . .
H2A H -0.0552 1.0017 0.6078 0.059 Uiso 1 1 calc R . .
C3A C -0.1782(9) 0.9997(4) 0.6277(4) 0.050(2) Uiso 1 1 d GU . .
H3A H -0.1896 1.0349 0.6057 0.061 Uiso 1 1 calc R . .
C4A C -0.2414(6) 0.9679(6) 0.6586(5) 0.051(2) Uiso 1 1 d GU . .
H4A H -0.2959 0.9814 0.6578 0.061 Uiso 1 1 calc R . .
C5A C -0.2247(7) 0.9164(5) 0.6908(4) 0.051(2) Uiso 1 1 d GU . .
H5A H -0.2678 0.8946 0.7119 0.062 Uiso 1 1 calc R . .
C6A C -0.1448(9) 0.8966(4) 0.6920(4) 0.050(2) Uiso 1 1 d GU . .
H6A H -0.1334 0.8614 0.7140 0.060 Uiso 1 1 calc R . .
C7A C 0.0442(12) 0.8778(8) 0.6278(7) 0.046(3) Uiso 1 1 d U . .
H7A1 H 0.0523 0.9025 0.5932 0.055 Uiso 1 1 calc R . .
H7A2 H 0.0069 0.8492 0.6288 0.055 Uiso 1 1 calc R . .
C8A C 0.0016(12) 0.8747(8) 0.7233(7) 0.044(6) Uiso 1 1 d . . .
H8A1 H -0.0263 0.8396 0.7298 0.053 Uiso 1 1 calc R . .
H8A2 H -0.0313 0.8962 0.7450 0.053 Uiso 1 1 calc R . .
C9A C 0.0677(11) 0.9681(8) 0.6689(8) 0.046(3) Uiso 1 1 d U . .
H9A1 H 0.0575 0.9681 0.7044 0.055 Uiso 1 1 calc R . .
H9A2 H 0.0532 1.0060 0.6489 0.055 Uiso 1 1 calc R . .
C10A C 0.6499(7) 0.7698(6) 0.7132(7) 0.076(3) Uiso 1 1 d GU . .
C11A C 0.6760(9) 0.7658(6) 0.7576(5) 0.077(3) Uiso 1 1 d GU . .
H11A H 0.6394 0.7748 0.7845 0.092 Uiso 1 1 calc R . .
C12A C 0.7558(11) 0.7488(5) 0.7626(5) 0.077(3) Uiso 1 1 d GU . .
H12A H 0.7736 0.7461 0.7930 0.093 Uiso 1 1 calc R . .
C13A C 0.8093(7) 0.7357(5) 0.7233(7) 0.077(3) Uiso 1 1 d GU . .
H13A H 0.8638 0.7241 0.7268 0.093 Uiso 1 1 calc R . .
C14A C 0.7831(9) 0.7397(5) 0.6789(5) 0.078(3) Uiso 1 1 d GU . .
H14A H 0.8197 0.7308 0.6521 0.093 Uiso 1 1 calc R . .
C15A C 0.7034(11) 0.7568(5) 0.6739(5) 0.077(3) Uiso 1 1 d GU . .
H15A H 0.6855 0.7595 0.6436 0.093 Uiso 1 1 calc R . .
C16A C 0.5214(14) 0.7495(9) 0.6750(9) 0.072(3) Uiso 1 1 d U . .
H16A H 0.5066 0.7118 0.6963 0.087 Uiso 1 1 calc R . .
H16B H 0.5629 0.7449 0.6464 0.087 Uiso 1 1 calc R . .
C17A C 0.5483(13) 0.8551(8) 0.6829(9) 0.073(3) Uiso 1 1 d U . .
H17A H 0.5748 0.8648 0.6474 0.087 Uiso 1 1 calc R . .
H17B H 0.5792 0.8728 0.7002 0.087 Uiso 1 1 calc R . .
C18A C 0.4990(13) 0.7727(9) 0.7676(8) 0.074(3) Uiso 1 1 d U . .
H18A H 0.5131 0.8009 0.7824 0.088 Uiso 1 1 calc R . .
H18B H 0.5113 0.7356 0.7896 0.088 Uiso 1 1 calc R . .
C1_1 C 0.2100(10) 0.8320(7) 0.5780(6) 0.023(2) Uiso 1 1 d U . .
H1A_1 H 0.2402 0.8665 0.5627 0.028 Uiso 1 1 calc R . .
H1B_1 H 0.2505 0.8012 0.5871 0.028 Uiso 1 1 calc R . .
C2_1 C 0.1706(8) 0.8209(5) 0.5364(3) 0.024(2) Uiso 1 1 d DU . .
H2_1 H 0.1221 0.7982 0.5535 0.028 Uiso 1 1 calc R . .
C3_1 C 0.1420(8) 0.8720(4) 0.4987(5) 0.024(2) Uiso 1 1 d DU . .
H3A_1 H 0.1875 0.8972 0.4834 0.029 Uiso 1 1 calc R . .
H3B_1 H 0.0981 0.8923 0.5161 0.029 Uiso 1 1 calc R . .
C4_1 C 0.1106(7) 0.8565(5) 0.4572(4) 0.024(2) Uiso 1 1 d DU . .
H4A_1 H 0.0971 0.8909 0.4320 0.029 Uiso 1 1 calc R . .
H4B_1 H 0.0605 0.8356 0.4717 0.029 Uiso 1 1 calc R . .
C5_1 C 0.1733(8) 0.8214(5) 0.4325(3) 0.025(2) Uiso 1 1 d DU . .
H5A_1 H 0.1500 0.8099 0.4077 0.030 Uiso 1 1 calc R . .
H5B_1 H 0.2204 0.8442 0.4143 0.030 Uiso 1 1 calc R . .
C6_1 C 0.2014(8) 0.7707(4) 0.4688(4) 0.025(2) Uiso 1 1 d DU . .
H6A_1 H 0.2454 0.7509 0.4510 0.030 Uiso 1 1 calc R . .
H6B_1 H 0.1560 0.7453 0.4835 0.030 Uiso 1 1 calc R . .
C7_1 C 0.2321(7) 0.7844(5) 0.5104(4) 0.024(2) Uiso 1 1 d DU . .
H7A_1 H 0.2440 0.7493 0.5354 0.029 Uiso 1 1 calc R . .
H7B_1 H 0.2832 0.8041 0.4965 0.029 Uiso 1 1 calc R . .
C1_2 C 0.1241(11) 0.7649(6) 0.6726(7) 0.025(2) Uiso 1 1 d U . .
H1A_2 H 0.1733 0.7482 0.6864 0.030 Uiso 1 1 calc R . .
H1B_2 H 0.0809 0.7663 0.7014 0.030 Uiso 1 1 calc R . .
C2_2 C 0.0978(7) 0.7229(4) 0.6475(5) 0.025(2) Uiso 1 1 d DU . .
H2_2 H 0.1398 0.7240 0.6170 0.031 Uiso 1 1 calc R . .
C3_2 C 0.1043(8) 0.6644(5) 0.6824(4) 0.026(2) Uiso 1 1 d DU . .
H3A_2 H 0.1601 0.6566 0.6897 0.031 Uiso 1 1 calc R . .
H3B_2 H 0.0668 0.6621 0.7144 0.031 Uiso 1 1 calc R . .
C4_2 C 0.0836(8) 0.6199(3) 0.6595(5) 0.026(2) Uiso 1 1 d DU . .
H4A_2 H 0.0822 0.5831 0.6846 0.031 Uiso 1 1 calc R . .
H4B_2 H 0.1266 0.6177 0.6308 0.031 Uiso 1 1 calc R . .
C5_2 C 0.0031(7) 0.6331(4) 0.6422(5) 0.026(2) Uiso 1 1 d DU . .
H5A_2 H -0.0048 0.6059 0.6245 0.031 Uiso 1 1 calc R . .
H5B_2 H -0.0406 0.6286 0.6717 0.031 Uiso 1 1 calc R . .
C6_2 C -0.0046(8) 0.6902(5) 0.6086(4) 0.025(2) Uiso 1 1 d DU . .
H6A_2 H -0.0609 0.6974 0.6021 0.031 Uiso 1 1 calc R . .
H6B_2 H 0.0319 0.6926 0.5763 0.031 Uiso 1 1 calc R . .
C7_2 C 0.0159(8) 0.7347(3) 0.6299(5) 0.025(2) Uiso 1 1 d DU . .
H7A_2 H 0.0168 0.7711 0.6042 0.030 Uiso 1 1 calc R . .
H7B_2 H -0.0271 0.7375 0.6585 0.030 Uiso 1 1 calc R . .
C1_3 C 0.1074(12) 0.7876(7) 0.7938(7) 0.041(3) Uiso 1 1 d U . .
H1A_3 H 0.1377 0.7604 0.7771 0.049 Uiso 1 1 calc R . .
H1B_3 H 0.1401 0.7922 0.8177 0.049 Uiso 1 1 calc R . .
C2_3 C 0.0221(8) 0.7591(5) 0.8269(5) 0.042(2) Uiso 1 1 d DU . .
H2_3 H -0.0176 0.7909 0.8295 0.050 Uiso 1 1 calc R . .
C3_3 C 0.0354(7) 0.7299(6) 0.8799(5) 0.042(2) Uiso 1 1 d DU . .
H3A_3 H 0.0761 0.6988 0.8792 0.050 Uiso 1 1 calc R . .
H3B_3 H 0.0573 0.7565 0.8933 0.050 Uiso 1 1 calc R . .
C4_3 C -0.0435(8) 0.7072(6) 0.9145(3) 0.042(2) Uiso 1 1 d DU . .
H4A_3 H -0.0806 0.7388 0.9201 0.051 Uiso 1 1 calc R . .
H4B_3 H -0.0310 0.6846 0.9473 0.051 Uiso 1 1 calc R . .
C5_3 C -0.0851(8) 0.6718(5) 0.8926(5) 0.042(2) Uiso 1 1 d DU . .
H5A_3 H -0.0519 0.6370 0.8927 0.051 Uiso 1 1 calc R . .
H5B_3 H -0.1382 0.6614 0.9142 0.051 Uiso 1 1 calc R . .
C6_3 C -0.0984(7) 0.7000(6) 0.8409(5) 0.042(2) Uiso 1 1 d DU . .
H6A_3 H -0.1376 0.7320 0.8413 0.050 Uiso 1 1 calc R . .
H6B_3 H -0.1221 0.6737 0.8280 0.050 Uiso 1 1 calc R . .
C7_3 C -0.0199(8) 0.7205(6) 0.8064(4) 0.042(2) Uiso 1 1 d DU . .
H7A_3 H 0.0170 0.6882 0.8029 0.050 Uiso 1 1 calc R . .
H7B_3 H -0.0316 0.7411 0.7729 0.050 Uiso 1 1 calc R . .
C1_4 C 0.1146(12) 0.8978(8) 0.7822(7) 0.050(3) Uiso 1 1 d U . .
H1A_4 H 0.1662 0.8872 0.7949 0.060 Uiso 1 1 calc R . .
H1B_4 H 0.1184 0.9366 0.7605 0.060 Uiso 1 1 calc R . .
C2_4 C 0.0432(9) 0.8961(6) 0.8282(4) 0.050(3) Uiso 1 1 d DU . .
H2_4 H 0.0118 0.8629 0.8321 0.061 Uiso 1 1 calc R . .
C3_4 C -0.0179(9) 0.9446(6) 0.8248(4) 0.051(3) Uiso 1 1 d DU . .
H3A_4 H -0.0496 0.9454 0.7987 0.062 Uiso 1 1 calc R . .
H3B_4 H 0.0115 0.9796 0.8141 0.062 Uiso 1 1 calc R . .
C4_4 C -0.0767(7) 0.9429(6) 0.8735(5) 0.052(3) Uiso 1 1 d DU . .
H4A_4 H -0.1073 0.9792 0.8701 0.062 Uiso 1 1 calc R . .
H4B_4 H -0.1161 0.9138 0.8799 0.062 Uiso 1 1 calc R . .
C5_4 C -0.0327(9) 0.9310(6) 0.9173(4) 0.051(3) Uiso 1 1 d DU . .
H5A_4 H 0.0013 0.9627 0.9130 0.062 Uiso 1 1 calc R . .
H5B_4 H -0.0730 0.9275 0.9484 0.062 Uiso 1 1 calc R . .
C6_4 C 0.0196(9) 0.8789(6) 0.9220(4) 0.051(3) Uiso 1 1 d DU . .
H6A_4 H -0.0146 0.8468 0.9282 0.062 Uiso 1 1 calc R . .
H6B_4 H 0.0475 0.8726 0.9509 0.062 Uiso 1 1 calc R . .
C7_4 C 0.0821(7) 0.8831(6) 0.8748(5) 0.051(3) Uiso 1 1 d DU . .
H7A_4 H 0.1142 0.8474 0.8780 0.061 Uiso 1 1 calc R . .
H7B_4 H 0.1197 0.9126 0.8708 0.061 Uiso 1 1 calc R . .
C1_5 C 0.2311(11) 0.9987(7) 0.6735(7) 0.033(2) Uiso 1 1 d U . .
H1A_5 H 0.2341 0.9795 0.7088 0.040 Uiso 1 1 calc R . .
H1B_5 H 0.2872 0.9993 0.6546 0.040 Uiso 1 1 calc R . .
C2_5 C 0.2019(8) 1.0605(4) 0.6705(6) 0.034(2) Uiso 1 1 d DU . .
H2_5 H 0.1721 1.0736 0.6418 0.041 Uiso 1 1 calc R . .
C3_5 C 0.1435(8) 1.0683(4) 0.7159(5) 0.034(2) Uiso 1 1 d DU . .
H3A_5 H 0.1680 1.0507 0.7460 0.041 Uiso 1 1 calc R . .
H3B_5 H 0.0933 1.0490 0.7194 0.041 Uiso 1 1 calc R . .
C4_5 C 0.1213(6) 1.1300(5) 0.7135(5) 0.034(2) Uiso 1 1 d DU . .
H4A_5 H 0.0861 1.1456 0.6882 0.041 Uiso 1 1 calc R . .
H4B_5 H 0.0903 1.1325 0.7463 0.041 Uiso 1 1 calc R . .
C5_5 C 0.1945(8) 1.1636(4) 0.7006(5) 0.034(2) Uiso 1 1 d DU . .
H5A_5 H 0.2245 1.1523 0.7289 0.041 Uiso 1 1 calc R . .
H5B_5 H 0.1772 1.2034 0.6958 0.041 Uiso 1 1 calc R . .
C6_5 C 0.2503(8) 1.1573(4) 0.6545(5) 0.034(2) Uiso 1 1 d DU . .
H6A_5 H 0.2994 1.1786 0.6493 0.041 Uiso 1 1 calc R . .
H6B_5 H 0.2230 1.1733 0.6254 0.041 Uiso 1 1 calc R . .
C7_5 C 0.2751(6) 1.0972(5) 0.6577(5) 0.034(2) Uiso 1 1 d DU . .
H7A_5 H 0.3097 1.0829 0.6835 0.041 Uiso 1 1 calc R . .
H7B_5 H 0.3078 1.0948 0.6253 0.041 Uiso 1 1 calc R . .
C1_6 C 0.1971(11) 0.9857(7) 0.5818(7) 0.039(2) Uiso 1 1 d U . .
H1A_6 H 0.2560 0.9920 0.5746 0.047 Uiso 1 1 calc R . .
H1B_6 H 0.1897 0.9568 0.5659 0.047 Uiso 1 1 calc R . .
C2_6 C 0.1575(9) 1.0386(5) 0.5538(4) 0.039(2) Uiso 1 1 d DU . .
H2_6 H 0.1128 1.0498 0.5784 0.047 Uiso 1 1 calc R . .
C3_6 C 0.2136(7) 1.0865(5) 0.5329(5) 0.039(2) Uiso 1 1 d DU . .
H3A_6 H 0.2282 1.0971 0.5610 0.047 Uiso 1 1 calc R . .
H3B_6 H 0.2641 1.0740 0.5140 0.047 Uiso 1 1 calc R . .
C4_6 C 0.1771(8) 1.1379(4) 0.4988(5) 0.040(2) Uiso 1 1 d DU . .
H4A_6 H 0.2195 1.1653 0.4824 0.048 Uiso 1 1 calc R . .
H4B_6 H 0.1337 1.1554 0.5190 0.048 Uiso 1 1 calc R . .
C5_6 C 0.1425(9) 1.1228(5) 0.4592(4) 0.040(2) Uiso 1 1 d DU . .
H5A_6 H 0.1874 1.1102 0.4362 0.048 Uiso 1 1 calc R . .
H5B_6 H 0.1156 1.1564 0.4396 0.048 Uiso 1 1 calc R . .
C6_6 C 0.0827(7) 1.0779(5) 0.4811(5) 0.040(2) Uiso 1 1 d DU . .
H6A_6 H 0.0344 1.0923 0.5006 0.048 Uiso 1 1 calc R . .
H6B_6 H 0.0649 1.0678 0.4537 0.048 Uiso 1 1 calc R . .
C7_6 C 0.1179(8) 1.0266(4) 0.5145(5) 0.040(2) Uiso 1 1 d DU . .
H7A_6 H 0.0742 1.0003 0.5314 0.047 Uiso 1 1 calc R . .
H7B_6 H 0.1588 1.0082 0.4936 0.047 Uiso 1 1 calc R . .
C1_7 C 0.3620(10) 0.7322(6) 0.6426(7) 0.026(2) Uiso 1 1 d U . .
H1A_7 H 0.3228 0.7205 0.6742 0.032 Uiso 1 1 calc R . .
H1B_7 H 0.3305 0.7538 0.6167 0.032 Uiso 1 1 calc R . .
C2_7 C 0.3977(7) 0.6779(4) 0.6277(6) 0.026(2) Uiso 1 1 d DU . .
H2_7 H 0.4190 0.6921 0.5912 0.032 Uiso 1 1 calc R . .
C3_7 C 0.4677(6) 0.6401(5) 0.6474(5) 0.027(2) Uiso 1 1 d DU . .
H3A_7 H 0.5149 0.6627 0.6433 0.032 Uiso 1 1 calc R . .
H3B_7 H 0.4512 0.6217 0.6835 0.032 Uiso 1 1 calc R . .
C4_7 C 0.4923(5) 0.5952(5) 0.6190(5) 0.027(2) Uiso 1 1 d DU . .
H4A_7 H 0.5149 0.6134 0.5837 0.032 Uiso 1 1 calc R . .
H4B_7 H 0.5350 0.5695 0.6338 0.032 Uiso 1 1 calc R . .
C5_7 C 0.4207(7) 0.5624(4) 0.6213(6) 0.027(2) Uiso 1 1 d DU . .
H5A_7 H 0.4041 0.5395 0.6561 0.032 Uiso 1 1 calc R . .
H5B_7 H 0.4374 0.5368 0.6001 0.032 Uiso 1 1 calc R . .
C6_7 C 0.3498(6) 0.5978(5) 0.6046(5) 0.027(2) Uiso 1 1 d DU . .
H6A_7 H 0.3627 0.6147 0.5681 0.032 Uiso 1 1 calc R . .
H6B_7 H 0.3031 0.5739 0.6114 0.032 Uiso 1 1 calc R . .
C7_7 C 0.3258(5) 0.6434(5) 0.6295(6) 0.027(2) Uiso 1 1 d DU . .
H7A_7 H 0.3011 0.6269 0.6648 0.032 Uiso 1 1 calc R . .
H7B_7 H 0.2841 0.6685 0.6130 0.032 Uiso 1 1 calc R . .
C1_8 C 0.4847(12) 0.8134(8) 0.5899(7) 0.046(3) Uiso 1 1 d U . .
H1A_8 H 0.4422 0.8359 0.5722 0.056 Uiso 1 1 calc R . .
H1B_8 H 0.5213 0.8404 0.5927 0.056 Uiso 1 1 calc R . .
C2_8 C 0.5311(8) 0.7858(7) 0.5556(4) 0.047(3) Uiso 1 1 d DU . .
H2_8 H 0.5353 0.7457 0.5749 0.056 Uiso 1 1 calc R . .
C3_8 C 0.4796(6) 0.7876(6) 0.5162(6) 0.047(3) Uiso 1 1 d DU . .
H3A_8 H 0.4256 0.7733 0.5332 0.057 Uiso 1 1 calc R . .
H3B_8 H 0.4717 0.8267 0.4966 0.057 Uiso 1 1 calc R . .
C4_8 C 0.5196(7) 0.7526(6) 0.4806(5) 0.048(3) Uiso 1 1 d DU . .
H4A_8 H 0.4881 0.7588 0.4533 0.057 Uiso 1 1 calc R . .
H4B_8 H 0.5182 0.7126 0.4991 0.057 Uiso 1 1 calc R . .
C5_8 C 0.6056(8) 0.7675(6) 0.4586(4) 0.047(3) Uiso 1 1 d DU . .
H5A_8 H 0.6307 0.7407 0.4399 0.057 Uiso 1 1 calc R . .
H5B_8 H 0.6057 0.8050 0.4345 0.057 Uiso 1 1 calc R . .
C6_8 C 0.6561(6) 0.7676(6) 0.4958(6) 0.048(3) Uiso 1 1 d DU . .
H6A_8 H 0.7093 0.7826 0.4780 0.057 Uiso 1 1 calc R . .
H6B_8 H 0.6656 0.7287 0.5156 0.057 Uiso 1 1 calc R . .
C7_8 C 0.6178(7) 0.8016(6) 0.5308(5) 0.047(3) Uiso 1 1 d DU . .
H7A_8 H 0.6511 0.7963 0.5570 0.057 Uiso 1 1 calc R . .
H7B_8 H 0.6176 0.8415 0.5120 0.057 Uiso 1 1 calc R . .
C1_9 C 0.4485(11) 0.9498(7) 0.6255(7) 0.035(2) Uiso 1 1 d U . .
H1A_9 H 0.4414 0.9350 0.5980 0.042 Uiso 1 1 calc R . .
H1B_9 H 0.4012 0.9752 0.6314 0.042 Uiso 1 1 calc R . .
C2_9 C 0.5285(8) 0.9844(4) 0.6087(5) 0.035(2) Uiso 1 1 d DU . .
H2_9 H 0.5614 0.9720 0.6360 0.042 Uiso 1 1 calc R . .
C3_9 C 0.5786(8) 0.9728(4) 0.5619(5) 0.035(2) Uiso 1 1 d DU . .
H3A_9 H 0.5982 0.9333 0.5697 0.042 Uiso 1 1 calc R . .
H3B_9 H 0.5439 0.9791 0.5362 0.042 Uiso 1 1 calc R . .
C4_9 C 0.6519(6) 1.0104(5) 0.5408(5) 0.036(2) Uiso 1 1 d DU . .
H4A_9 H 0.6808 1.0037 0.5090 0.043 Uiso 1 1 calc R . .
H4B_9 H 0.6901 1.0012 0.5647 0.043 Uiso 1 1 calc R . .
C5_9 C 0.6237(8) 1.0710(4) 0.5317(5) 0.036(2) Uiso 1 1 d DU . .
H5A_9 H 0.6716 1.0945 0.5196 0.043 Uiso 1 1 calc R . .
H5B_9 H 0.5899 1.0808 0.5054 0.043 Uiso 1 1 calc R . .
C6_9 C 0.5763(8) 1.0834(4) 0.5775(5) 0.036(2) Uiso 1 1 d DU . .
H6A_9 H 0.5561 1.1228 0.5689 0.043 Uiso 1 1 calc R . .
H6B_9 H 0.6125 1.0786 0.6021 0.043 Uiso 1 1 calc R . .
C7_9 C 0.5056(7) 1.0468(5) 0.6009(5) 0.035(2) Uiso 1 1 d DU . .
H7A_9 H 0.4638 1.0575 0.5794 0.042 Uiso 1 1 calc R . .
H7B_9 H 0.4817 1.0532 0.6335 0.042 Uiso 1 1 calc R . .
C1_10 C 0.4261(14) 0.9162(9) 0.7336(8) 0.071(3) Uiso 1 1 d U . .
H1A_10 H 0.3669 0.9245 0.7372 0.085 Uiso 1 1 calc R . .
H1B_10 H 0.4344 0.8853 0.7633 0.085 Uiso 1 1 calc R . .
C2_10 C 0.4627(9) 0.9684(7) 0.7403(7) 0.072(3) Uiso 1 1 d DU . .
H2_10 H 0.4693 0.9955 0.7064 0.086 Uiso 1 1 calc R . .
C3_10 C 0.5474(9) 0.9558(6) 0.7508(7) 0.072(3) Uiso 1 1 d DU . .
H3A_10 H 0.5818 0.9446 0.7225 0.087 Uiso 1 1 calc R . .
H3B_10 H 0.5469 0.9237 0.7809 0.087 Uiso 1 1 calc R . .
C4_10 C 0.5859(6) 1.0044(7) 0.7590(7) 0.073(3) Uiso 1 1 d DU . .
H4A_10 H 0.5994 1.0331 0.7267 0.087 Uiso 1 1 calc R . .
H4B_10 H 0.6369 0.9909 0.7718 0.087 Uiso 1 1 calc R . .
C5_10 C 0.5301(9) 1.0303(7) 0.7953(6) 0.073(3) Uiso 1 1 d DU . .
H5A_10 H 0.5242 1.0034 0.8290 0.087 Uiso 1 1 calc R . .
H5B_10 H 0.5551 1.0637 0.7969 0.087 Uiso 1 1 calc R . .
C6_10 C 0.4482(9) 1.0466(6) 0.7819(7) 0.073(3) Uiso 1 1 d DU . .
H6A_10 H 0.4532 1.0779 0.7510 0.087 Uiso 1 1 calc R . .
H6B_10 H 0.4132 1.0598 0.8088 0.087 Uiso 1 1 calc R . .
C7_10 C 0.4086(6) 0.9999(7) 0.7739(7) 0.072(3) Uiso 1 1 d DU . .
H7A_10 H 0.3904 0.9732 0.8068 0.087 Uiso 1 1 calc R . .
H7B_10 H 0.3597 1.0152 0.7591 0.087 Uiso 1 1 calc R . .
C1_11 C 0.3275(11) 0.7993(7) 0.8197(7) 0.039(3) Uiso 1 1 d U . .
H1A_11 H 0.2966 0.8343 0.8063 0.047 Uiso 1 1 calc R . .
H1B_11 H 0.2879 0.7701 0.8364 0.047 Uiso 1 1 calc R . .
C2_11 C 0.3769(9) 0.8088(6) 0.8629(4) 0.040(2) Uiso 1 1 d DU . .
H2_11 H 0.4201 0.8357 0.8445 0.048 Uiso 1 1 calc R . .
C3_11 C 0.4176(9) 0.7596(5) 0.8962(5) 0.040(2) Uiso 1 1 d DU . .
H3A_11 H 0.3785 0.7297 0.9113 0.048 Uiso 1 1 calc R . .
H3B_11 H 0.4639 0.7449 0.8755 0.048 Uiso 1 1 calc R . .
C4_11 C 0.4481(7) 0.7747(6) 0.9379(5) 0.041(2) Uiso 1 1 d DU . .
H4A_11 H 0.4944 0.7993 0.9231 0.049 Uiso 1 1 calc R . .
H4B_11 H 0.4676 0.7403 0.9609 0.049 Uiso 1 1 calc R . .
C5_11 C 0.3821(9) 0.8038(6) 0.9668(4) 0.041(2) Uiso 1 1 d DU . .
H5A_11 H 0.4052 0.8157 0.9914 0.049 Uiso 1 1 calc R . .
H5B_11 H 0.3395 0.7772 0.9855 0.049 Uiso 1 1 calc R . .
C6_11 C 0.3445(9) 0.8533(5) 0.9342(5) 0.040(2) Uiso 1 1 d DU . .
H6A_11 H 0.3852 0.8822 0.9191 0.049 Uiso 1 1 calc R . .
H6B_11 H 0.2991 0.8690 0.9547 0.049 Uiso 1 1 calc R . .
C7_11 C 0.3132(7) 0.8396(6) 0.8932(5) 0.040(2) Uiso 1 1 d DU . .
H7A_11 H 0.2656 0.8162 0.9080 0.048 Uiso 1 1 calc R . .
H7B_11 H 0.2949 0.8746 0.8704 0.048 Uiso 1 1 calc R . .
C1_12 C 0.3533(12) 0.7083(7) 0.7767(7) 0.049(3) Uiso 1 1 d U . .
H1A_12 H 0.2951 0.7130 0.7742 0.059 Uiso 1 1 calc R . .
H1B_12 H 0.3818 0.6939 0.7487 0.059 Uiso 1 1 calc R . .
C2_12 C 0.3626(9) 0.6623(4) 0.8271(6) 0.049(3) Uiso 1 1 d DU . .
H2_12 H 0.3836 0.6798 0.8494 0.059 Uiso 1 1 calc R . .
C3_12 C 0.2793(7) 0.6398(5) 0.8526(6) 0.050(3) Uiso 1 1 d DU . .
H3A_12 H 0.2425 0.6704 0.8607 0.060 Uiso 1 1 calc R . .
H3B_12 H 0.2561 0.6252 0.8297 0.060 Uiso 1 1 calc R . .
C4_12 C 0.2857(7) 0.5927(5) 0.9013(5) 0.050(3) Uiso 1 1 d DU . .
H4A_12 H 0.3038 0.6081 0.9256 0.060 Uiso 1 1 calc R . .
H4B_12 H 0.2317 0.5772 0.9164 0.060 Uiso 1 1 calc R . .
C5_12 C 0.3452(8) 0.5469(4) 0.8903(5) 0.049(3) Uiso 1 1 d DU . .
H5A_12 H 0.3508 0.5184 0.9220 0.059 Uiso 1 1 calc R . .
H5B_12 H 0.3235 0.5288 0.8691 0.059 Uiso 1 1 calc R . .
C6_12 C 0.4263(6) 0.5679(5) 0.8645(6) 0.049(3) Uiso 1 1 d DU . .
H6A_12 H 0.4616 0.5367 0.8562 0.059 Uiso 1 1 calc R . .
H6B_12 H 0.4511 0.5815 0.8874 0.059 Uiso 1 1 calc R . .
C7_12 C 0.4222(7) 0.6143(6) 0.8172(5) 0.049(3) Uiso 1 1 d DU . .
H7A_12 H 0.4769 0.6290 0.8029 0.059 Uiso 1 1 calc R . .
H7B_12 H 0.4047 0.5994 0.7924 0.059 Uiso 1 1 calc R . .
Fe3 Fe 0.71368(17) 0.36885(11) 0.77079(11) 0.0203(9) Uani 1 1 d . . .
Fe4 Fe 0.84642(17) 0.33133(11) 0.77396(11) 0.0239(10) Uani 1 1 d . . .
P1B P 0.6326(3) 0.4118(2) 0.8204(2) 0.0213(17) Uani 1 1 d . . .
P2B P 0.6725(3) 0.43226(19) 0.7017(2) 0.0260(18) Uani 1 1 d . . .
P3B P 0.6061(3) 0.31946(19) 0.7747(2) 0.0232(17) Uani 1 1 d . . .
P4B P 0.8855(3) 0.2419(2) 0.8032(2) 0.0320(19) Uani 1 1 d . . .
P5B P 0.9527(3) 0.3408(2) 0.7093(2) 0.0290(19) Uani 1 1 d . . .
P6B P 0.9257(3) 0.3499(2) 0.8202(2) 0.0252(18) Uani 1 1 d . . .
O1B O 0.7368(7) 0.2985(4) 0.8682(4) 0.015(3) Uiso 1 1 d U . .
O2B O 0.7992(6) 0.3741(4) 0.7271(4) 0.000(3) Uiso 1 1 d . . .
C19B C 0.7510(10) 0.3254(7) 0.8222(7) 0.013(3) Uiso 1 1 d U . .
B1B B 0.5069(13) 0.4271(9) 0.7587(9) 0.0230(18) Uiso 1 1 d U . .
B2B B 1.0610(15) 0.2737(10) 0.7797(10) 0.040(2) Uiso 1 1 d U . .
C1B C 0.4131(5) 0.4509(4) 0.7500(4) 0.0235(17) Uiso 1 1 d GU . .
C2B C 0.3787(6) 0.4958(4) 0.7674(4) 0.0239(18) Uiso 1 1 d GU . .
H2B H 0.4081 0.5122 0.7845 0.029 Uiso 1 1 calc R . .
C3B C 0.3012(7) 0.5166(4) 0.7597(4) 0.0243(18) Uiso 1 1 d GU . .
H3B H 0.2777 0.5473 0.7716 0.029 Uiso 1 1 calc R . .
C4B C 0.2582(5) 0.4926(4) 0.7347(4) 0.0245(18) Uiso 1 1 d GU . .
H4B H 0.2052 0.5068 0.7295 0.029 Uiso 1 1 calc R . .
C5B C 0.2926(6) 0.4478(4) 0.7173(4) 0.0246(18) Uiso 1 1 d GU . .
H5B H 0.2632 0.4314 0.7002 0.029 Uiso 1 1 calc R . .
C6B C 0.3700(7) 0.4269(4) 0.7249(4) 0.0240(18) Uiso 1 1 d GU . .
H6B H 0.3935 0.3963 0.7130 0.029 Uiso 1 1 calc R . .
C7B C 0.5438(10) 0.4501(7) 0.7965(7) 0.0221(19) Uiso 1 1 d U . .
H7B1 H 0.5004 0.4508 0.8254 0.027 Uiso 1 1 calc R . .
H7B2 H 0.5585 0.4891 0.7795 0.027 Uiso 1 1 calc R . .
C8B C 0.5711(10) 0.4501(7) 0.7035(7) 0.024(2) Uiso 1 1 d U . .
H8B1 H 0.5651 0.4913 0.6928 0.028 Uiso 1 1 calc R . .
H8B2 H 0.5526 0.4362 0.6784 0.028 Uiso 1 1 calc R . .
C9B C 0.5056(10) 0.3569(6) 0.7761(7) 0.023(2) Uiso 1 1 d U . .
H9B1 H 0.4762 0.3456 0.7539 0.027 Uiso 1 1 calc R . .
H9B2 H 0.4743 0.3448 0.8104 0.027 Uiso 1 1 calc R . .
C10B C 1.1476(6) 0.2513(5) 0.7864(5) 0.040(2) Uiso 1 1 d GU . .
C11B C 1.1637(7) 0.1971(5) 0.8141(4) 0.041(2) Uiso 1 1 d GU . .
H11B H 1.1208 0.1722 0.8284 0.049 Uiso 1 1 calc R . .
C12B C 1.2426(8) 0.1793(4) 0.8208(4) 0.041(2) Uiso 1 1 d GU . .
H12B H 1.2536 0.1423 0.8398 0.049 Uiso 1 1 calc R . .
C13B C 1.3053(6) 0.2157(5) 0.7999(5) 0.041(2) Uiso 1 1 d GU . .
H13B H 1.3592 0.2036 0.8045 0.049 Uiso 1 1 calc R . .
C14B C 1.2893(7) 0.2699(5) 0.7722(4) 0.041(2) Uiso 1 1 d GU . .
H14B H 1.3322 0.2948 0.7579 0.049 Uiso 1 1 calc R . .
C15B C 1.2104(8) 0.2877(4) 0.7654(4) 0.041(2) Uiso 1 1 d GU . .
H15B H 1.1994 0.3247 0.7465 0.049 Uiso 1 1 calc R . .
C16B C 0.9922(9) 0.2268(7) 0.7787(7) 0.022(5) Uiso 1 1 d . . .
H16C H 1.0085 0.1892 0.7983 0.026 Uiso 1 1 calc R . .
H16D H 0.9962 0.2257 0.7438 0.026 Uiso 1 1 calc R . .
C17B C 1.0524(11) 0.3161(7) 0.7208(7) 0.039(2) Uiso 1 1 d U . .
H17C H 1.0768 0.2953 0.6963 0.047 Uiso 1 1 calc R . .
H17D H 1.0855 0.3488 0.7141 0.047 Uiso 1 1 calc R . .
C18B C 1.0284(11) 0.3136(7) 0.8179(7) 0.039(2) Uiso 1 1 d U . .
H18C H 1.0685 0.3427 0.8100 0.047 Uiso 1 1 calc R . .
H18D H 1.0314 0.2900 0.8521 0.047 Uiso 1 1 calc R . .
C1_21 C 0.5821(11) 0.3766(7) 0.8787(6) 0.029(2) Uiso 1 1 d U . .
H1A_21 H 0.5393 0.3569 0.8720 0.035 Uiso 1 1 calc R . .
H1B_21 H 0.6216 0.3473 0.8927 0.035 Uiso 1 1 calc R . .
C2_21 C 0.5430(8) 0.3986(6) 0.9204(4) 0.029(2) Uiso 1 1 d DU . .
H2_21 H 0.5320 0.4392 0.9050 0.035 Uiso 1 1 calc R . .
C3_21 C 0.6023(5) 0.3963(6) 0.9558(5) 0.029(2) Uiso 1 1 d DU . .
H3A_21 H 0.6532 0.4137 0.9362 0.035 Uiso 1 1 calc R . .
H3B_21 H 0.6155 0.3569 0.9726 0.035 Uiso 1 1 calc R . .
C4_21 C 0.5653(7) 0.4271(5) 0.9954(5) 0.030(2) Uiso 1 1 d DU . .
H4A_21 H 0.6028 0.4226 1.0192 0.035 Uiso 1 1 calc R . .
H4B_21 H 0.5581 0.4673 0.9789 0.035 Uiso 1 1 calc R . .
C5_21 C 0.4842(7) 0.4042(6) 1.0235(4) 0.029(2) Uiso 1 1 d DU . .
H5A_21 H 0.4597 0.4270 1.0462 0.035 Uiso 1 1 calc R . .
H5B_21 H 0.4931 0.3657 1.0443 0.035 Uiso 1 1 calc R . .
C6_21 C 0.4265(5) 0.4036(6) 0.9903(5) 0.029(2) Uiso 1 1 d DU . .
H6A_21 H 0.3780 0.3838 1.0108 0.035 Uiso 1 1 calc R . .
H6B_21 H 0.4088 0.4425 0.9748 0.035 Uiso 1 1 calc R . .
C7_21 C 0.4611(7) 0.3765(6) 0.9499(5) 0.029(2) Uiso 1 1 d DU . .
H7A_21 H 0.4677 0.3358 0.9650 0.034 Uiso 1 1 calc R . .
H7B_21 H 0.4223 0.3825 0.9266 0.034 Uiso 1 1 calc R . .
C1_22 C 0.7068(12) 0.4544(8) 0.8352(8) 0.049(3) Uiso 1 1 d U . .
H1A_22 H 0.7344 0.4283 0.8610 0.058 Uiso 1 1 calc R . .
H1B_22 H 0.7485 0.4654 0.8048 0.058 Uiso 1 1 calc R . .
C2_22 C 0.6830(10) 0.5076(4) 0.8529(6) 0.049(3) Uiso 1 1 d DU . .
H2_22 H 0.6313 0.4999 0.8775 0.059 Uiso 1 1 calc R . .
C3_22 C 0.7469(9) 0.5145(5) 0.8816(6) 0.050(3) Uiso 1 1 d DU . .
H3A_22 H 0.8006 0.5173 0.8595 0.060 Uiso 1 1 calc R . .
H3B_22 H 0.7493 0.4810 0.9102 0.060 Uiso 1 1 calc R . .
C4_22 C 0.7298(9) 0.5661(6) 0.9009(5) 0.051(3) Uiso 1 1 d DU . .
H4A_22 H 0.7770 0.5717 0.9146 0.061 Uiso 1 1 calc R . .
H4B_22 H 0.6823 0.5598 0.9283 0.061 Uiso 1 1 calc R . .
C5_22 C 0.7131(9) 0.6179(4) 0.8603(6) 0.050(3) Uiso 1 1 d DU . .
H5A_22 H 0.6969 0.6491 0.8753 0.060 Uiso 1 1 calc R . .
H5B_22 H 0.7638 0.6277 0.8359 0.060 Uiso 1 1 calc R . .
C6_22 C 0.6489(9) 0.6113(5) 0.8338(5) 0.050(3) Uiso 1 1 d DU . .
H6A_22 H 0.6437 0.6455 0.8063 0.060 Uiso 1 1 calc R . .
H6B_22 H 0.5964 0.6066 0.8572 0.060 Uiso 1 1 calc R . .
C7_22 C 0.6670(9) 0.5615(6) 0.8127(5) 0.049(3) Uiso 1 1 d DU . .
H7A_22 H 0.7151 0.5686 0.7858 0.059 Uiso 1 1 calc R . .
H7B_22 H 0.6205 0.5567 0.7979 0.059 Uiso 1 1 calc R . .
C1_23 C 0.7237(11) 0.4978(7) 0.7050(7) 0.031(2) Uiso 1 1 d U . .
H1A_23 H 0.6935 0.5106 0.7336 0.038 Uiso 1 1 calc R . .
H1B_23 H 0.7799 0.4871 0.7109 0.038 Uiso 1 1 calc R . .
C2_23 C 0.7257(8) 0.5496(4) 0.6530(5) 0.031(2) Uiso 1 1 d DU . .
H2_23 H 0.6926 0.5398 0.6314 0.038 Uiso 1 1 calc R . .
C3_23 C 0.6899(8) 0.6047(5) 0.6643(4) 0.032(2) Uiso 1 1 d DU . .
H3A_23 H 0.6332 0.5998 0.6822 0.038 Uiso 1 1 calc R . .
H3B_23 H 0.7218 0.6151 0.6857 0.038 Uiso 1 1 calc R . .
C4_23 C 0.6922(7) 0.6514(4) 0.6142(5) 0.032(2) Uiso 1 1 d DU . .
H4A_23 H 0.6693 0.6869 0.6209 0.039 Uiso 1 1 calc R . .
H4B_23 H 0.6592 0.6414 0.5931 0.039 Uiso 1 1 calc R . .
C5_23 C 0.7794(7) 0.6585(4) 0.5873(5) 0.032(2) Uiso 1 1 d DU . .
H5A_23 H 0.8111 0.6709 0.6078 0.039 Uiso 1 1 calc R . .
H5B_23 H 0.7808 0.6879 0.5552 0.039 Uiso 1 1 calc R . .
C6_23 C 0.8179(7) 0.6058(5) 0.5773(4) 0.032(2) Uiso 1 1 d DU . .
H6A_23 H 0.7904 0.5959 0.5535 0.038 Uiso 1 1 calc R . .
H6B_23 H 0.8755 0.6119 0.5616 0.038 Uiso 1 1 calc R . .
C7_23 C 0.8135(7) 0.5580(4) 0.6245(5) 0.032(2) Uiso 1 1 d DU . .
H7A_23 H 0.8475 0.5656 0.6463 0.038 Uiso 1 1 calc R . .
H7B_23 H 0.8354 0.5234 0.6158 0.038 Uiso 1 1 calc R . .
C1_24 C 0.7277(11) 0.4178(7) 0.6449(7) 0.029(2) Uiso 1 1 d U . .
H1A_24 H 0.7680 0.4466 0.6281 0.035 Uiso 1 1 calc R . .
H1B_24 H 0.7574 0.3812 0.6536 0.035 Uiso 1 1 calc R . .
C2_24 C 0.6685(9) 0.4170(5) 0.6075(4) 0.030(2) Uiso 1 1 d DU . .
H2_24 H 0.6214 0.3953 0.6291 0.036 Uiso 1 1 calc R . .
C3_24 C 0.6313(9) 0.4719(4) 0.5803(5) 0.030(2) Uiso 1 1 d DU . .
H3A_24 H 0.6003 0.4902 0.6052 0.036 Uiso 1 1 calc R . .
H3B_24 H 0.6754 0.4966 0.5600 0.036 Uiso 1 1 calc R . .
C4_24 C 0.5750(7) 0.4654(5) 0.5463(5) 0.031(2) Uiso 1 1 d DU . .
H4A_24 H 0.5253 0.4472 0.5670 0.037 Uiso 1 1 calc R . .
H4B_24 H 0.5587 0.5027 0.5262 0.037 Uiso 1 1 calc R . .
C5_24 C 0.6156(8) 0.4312(5) 0.5118(4) 0.032(2) Uiso 1 1 d DU . .
H5A_24 H 0.6594 0.4526 0.4873 0.038 Uiso 1 1 calc R . .
H5B_24 H 0.5754 0.4246 0.4931 0.038 Uiso 1 1 calc R . .
C6_24 C 0.6504(8) 0.3763(4) 0.5386(5) 0.031(2) Uiso 1 1 d DU . .
H6A_24 H 0.6804 0.3576 0.5138 0.038 Uiso 1 1 calc R . .
H6B_24 H 0.6057 0.3524 0.5592 0.038 Uiso 1 1 calc R . .
C7_24 C 0.7070(7) 0.3826(5) 0.5718(5) 0.031(2) Uiso 1 1 d DU . .
H7A_24 H 0.7237 0.3452 0.5914 0.037 Uiso 1 1 calc R . .
H7B_24 H 0.7564 0.4008 0.5505 0.037 Uiso 1 1 calc R . .
C1_25 C 0.6344(12) 0.2922(7) 0.7237(7) 0.039(2) Uiso 1 1 d U . .
H1A_25 H 0.6369 0.3245 0.6936 0.047 Uiso 1 1 calc R . .
H1B_25 H 0.6908 0.2771 0.7247 0.047 Uiso 1 1 calc R . .
C2_25 C 0.5858(7) 0.2450(6) 0.7131(6) 0.039(2) Uiso 1 1 d DU . .
H2_25 H 0.5821 0.2145 0.7451 0.047 Uiso 1 1 calc R . .
C3_25 C 0.4995(7) 0.2545(5) 0.7051(6) 0.040(2) Uiso 1 1 d DU . .
H3A_25 H 0.4961 0.2871 0.6759 0.048 Uiso 1 1 calc R . .
H3B_25 H 0.4656 0.2636 0.7346 0.048 Uiso 1 1 calc R . .
C4_25 C 0.4645(5) 0.2043(6) 0.6966(6) 0.040(2) Uiso 1 1 d DU . .
H4A_25 H 0.4550 0.1746 0.7285 0.048 Uiso 1 1 calc R . .
H4B_25 H 0.4116 0.2158 0.6856 0.048 Uiso 1 1 calc R . .
C5_25 C 0.5202(7) 0.1819(6) 0.6583(5) 0.040(2) Uiso 1 1 d DU . .
H5A_25 H 0.4983 0.1473 0.6569 0.049 Uiso 1 1 calc R . .
H5B_25 H 0.5214 0.2093 0.6252 0.049 Uiso 1 1 calc R . .
C6_25 C 0.6047(7) 0.1697(5) 0.6683(6) 0.040(2) Uiso 1 1 d DU . .
H6A_25 H 0.6392 0.1586 0.6400 0.048 Uiso 1 1 calc R . .
H6B_25 H 0.6049 0.1378 0.6985 0.048 Uiso 1 1 calc R . .
C7_25 C 0.6409(5) 0.2184(6) 0.6759(6) 0.040(2) Uiso 1 1 d DU . .
H7A_25 H 0.6928 0.2057 0.6878 0.048 Uiso 1 1 calc R . .
H7B_25 H 0.6529 0.2469 0.6434 0.048 Uiso 1 1 calc R . .
C1_26 C 0.5985(14) 0.2512(9) 0.8313(9) 0.075(3) Uiso 1 1 d U . .
H1A_26 H 0.6400 0.2230 0.8230 0.090 Uiso 1 1 calc R . .
H1B_26 H 0.6094 0.2598 0.8611 0.090 Uiso 1 1 calc R . .
C2_26 C 0.5052(11) 0.2248(6) 0.8440(4) 0.076(3) Uiso 1 1 d DU . .
H2_26 H 0.4810 0.2371 0.8129 0.092 Uiso 1 1 calc R . .
C3_26 C 0.4434(9) 0.2382(5) 0.8868(6) 0.078(3) Uiso 1 1 d DU . .
H3A_26 H 0.4338 0.2791 0.8799 0.094 Uiso 1 1 calc R . .
H3B_26 H 0.3912 0.2217 0.8893 0.094 Uiso 1 1 calc R . .
C4_26 C 0.4744(11) 0.2150(6) 0.9368(5) 0.079(3) Uiso 1 1 d DU . .
H4A_26 H 0.4330 0.2226 0.9643 0.095 Uiso 1 1 calc R . .
H4B_26 H 0.5244 0.2336 0.9355 0.095 Uiso 1 1 calc R . .
C5_26 C 0.4921(11) 0.1525(6) 0.9467(4) 0.080(4) Uiso 1 1 d DU . .
H5A_26 H 0.4412 0.1339 0.9500 0.097 Uiso 1 1 calc R . .
H5B_26 H 0.5126 0.1378 0.9785 0.097 Uiso 1 1 calc R . .
C6_26 C 0.5538(9) 0.1391(5) 0.9051(6) 0.076(4) Uiso 1 1 d DU . .
H6A_26 H 0.6057 0.1560 0.9029 0.092 Uiso 1 1 calc R . .
H6B_26 H 0.5638 0.0983 0.9123 0.092 Uiso 1 1 calc R . .
C7_26 C 0.5241(11) 0.1613(6) 0.8559(5) 0.076(3) Uiso 1 1 d DU . .
H7A_26 H 0.4745 0.1423 0.8574 0.091 Uiso 1 1 calc R . .
H7B_26 H 0.5660 0.1532 0.8289 0.091 Uiso 1 1 calc R . .
C1_27 C 0.8746(15) 0.2201(9) 0.8684(9) 0.086(4) Uiso 1 1 d U . .
H1A_27 H 0.9159 0.2383 0.8782 0.103 Uiso 1 1 calc R . .
H1B_27 H 0.8208 0.2340 0.8824 0.103 Uiso 1 1 calc R . .
C2_27 C 0.8832(11) 0.1489(6) 0.8963(6) 0.086(4) Uiso 1 1 d DU . .
H2_27 H 0.9099 0.1314 0.8694 0.104 Uiso 1 1 calc R . .
C3_27 C 0.8050(8) 0.1184(7) 0.9215(7) 0.087(4) Uiso 1 1 d DU . .
H3A_27 H 0.7749 0.1360 0.9471 0.104 Uiso 1 1 calc R . .
H3B_27 H 0.7703 0.1218 0.8963 0.104 Uiso 1 1 calc R . .
C4_27 C 0.8231(9) 0.0561(6) 0.9464(7) 0.087(4) Uiso 1 1 d DU . .
H4A_27 H 0.7719 0.0378 0.9643 0.105 Uiso 1 1 calc R . .
H4B_27 H 0.8482 0.0373 0.9206 0.105 Uiso 1 1 calc R . .
C5_27 C 0.8804(11) 0.0506(6) 0.9830(6) 0.087(4) Uiso 1 1 d DU . .
H5A_27 H 0.8932 0.0106 0.9979 0.105 Uiso 1 1 calc R . .
H5B_27 H 0.8528 0.0665 1.0103 0.105 Uiso 1 1 calc R . .
C6_27 C 0.9573(8) 0.0795(7) 0.9590(7) 0.087(4) Uiso 1 1 d DU . .
H6A_27 H 0.9907 0.0766 0.9848 0.104 Uiso 1 1 calc R . .
H6B_27 H 0.9882 0.0606 0.9345 0.104 Uiso 1 1 calc R . .
C7_27 C 0.9424(9) 0.1401(6) 0.9328(7) 0.087(4) Uiso 1 1 d DU . .
H7A_27 H 0.9204 0.1602 0.9581 0.104 Uiso 1 1 calc R . .
H7B_27 H 0.9947 0.1563 0.9143 0.104 Uiso 1 1 calc R . .
C1_28 C 0.8205(11) 0.2004(7) 0.7820(8) 0.042(3) Uiso 1 1 d U . .
H1A_28 H 0.7671 0.1994 0.8042 0.051 Uiso 1 1 calc R . .
H1B_28 H 0.8117 0.2232 0.7485 0.051 Uiso 1 1 calc R . .
C2_28 C 0.8407(9) 0.1398(5) 0.7778(5) 0.043(2) Uiso 1 1 d DU . .
H2_28 H 0.8765 0.1213 0.8027 0.052 Uiso 1 1 calc R . .
C3_28 C 0.8883(8) 0.1398(4) 0.7267(5) 0.043(2) Uiso 1 1 d DU . .
H3A_28 H 0.9400 0.1583 0.7212 0.052 Uiso 1 1 calc R . .
H3B_28 H 0.8569 0.1616 0.7009 0.052 Uiso 1 1 calc R . .
C4_28 C 0.9068(7) 0.0802(5) 0.7210(5) 0.043(2) Uiso 1 1 d DU . .
H4A_28 H 0.9325 0.0824 0.6861 0.052 Uiso 1 1 calc R . .
H4B_28 H 0.9456 0.0603 0.7430 0.052 Uiso 1 1 calc R . .
C5_28 C 0.8311(8) 0.0484(5) 0.7343(5) 0.044(2) Uiso 1 1 d DU . .
H5A_28 H 0.8457 0.0095 0.7332 0.052 Uiso 1 1 calc R . .
H5B_28 H 0.7962 0.0652 0.7090 0.052 Uiso 1 1 calc R . .
C6_28 C 0.7843(8) 0.0477(4) 0.7848(5) 0.044(2) Uiso 1 1 d DU . .
H6A_28 H 0.8162 0.0262 0.8104 0.052 Uiso 1 1 calc R . .
H6B_28 H 0.7331 0.0286 0.7903 0.052 Uiso 1 1 calc R . .
C7_28 C 0.7647(7) 0.1053(5) 0.7911(5) 0.043(2) Uiso 1 1 d DU . .
H7A_28 H 0.7389 0.1023 0.8261 0.052 Uiso 1 1 calc R . .
H7B_28 H 0.7254 0.1248 0.7694 0.052 Uiso 1 1 calc R . .
C1_29 C 0.9294(11) 0.3020(7) 0.6694(7) 0.030(2) Uiso 1 1 d U . .
H1A_29 H 0.9267 0.2622 0.6885 0.035 Uiso 1 1 calc R . .
H1B_29 H 0.8747 0.3147 0.6615 0.035 Uiso 1 1 calc R . .
C2_29 C 0.9880(9) 0.3063(6) 0.6202(4) 0.030(2) Uiso 1 1 d DU . .
H2_29 H 1.0257 0.3364 0.6161 0.036 Uiso 1 1 calc R . .
C3_29 C 1.0400(8) 0.2540(5) 0.6186(4) 0.030(2) Uiso 1 1 d DU . .
H3A_29 H 1.0755 0.2467 0.6439 0.036 Uiso 1 1 calc R . .
H3B_29 H 1.0043 0.2222 0.6277 0.036 Uiso 1 1 calc R . .
C4_29 C 1.0925(7) 0.2571(5) 0.5680(5) 0.030(2) Uiso 1 1 d DU . .
H4A_29 H 1.1171 0.2196 0.5680 0.036 Uiso 1 1 calc R . .
H4B_29 H 1.1371 0.2823 0.5625 0.036 Uiso 1 1 calc R . .
C5_29 C 1.0460(8) 0.2774(5) 0.5258(4) 0.030(2) Uiso 1 1 d DU . .
H5A_29 H 1.0118 0.2472 0.5264 0.036 Uiso 1 1 calc R . .
H5B_29 H 1.0850 0.2851 0.4940 0.036 Uiso 1 1 calc R . .
C6_29 C 0.9933(8) 0.3282(5) 0.5267(4) 0.030(2) Uiso 1 1 d DU . .
H6A_29 H 1.0280 0.3607 0.5171 0.036 Uiso 1 1 calc R . .
H6B_29 H 0.9581 0.3343 0.5014 0.036 Uiso 1 1 calc R . .
C7_29 C 0.9409(7) 0.3256(5) 0.5765(5) 0.030(2) Uiso 1 1 d DU . .
H7A_29 H 0.9152 0.3630 0.5758 0.036 Uiso 1 1 calc R . .
H7B_29 H 0.8970 0.2997 0.5822 0.036 Uiso 1 1 calc R . .
C1_30 C 0.9517(10) 0.4146(6) 0.6632(6) 0.022(2) Uiso 1 1 d U . .
H1A_30 H 0.9140 0.4155 0.6403 0.026 Uiso 1 1 calc R . .
H1B_30 H 0.9292 0.4414 0.6826 0.026 Uiso 1 1 calc R . .
C2_30 C 1.0349(7) 0.4358(5) 0.6310(4) 0.022(2) Uiso 1 1 d DU . .
H2_30 H 1.0695 0.4024 0.6262 0.027 Uiso 1 1 calc R . .
C3_30 C 1.0167(6) 0.4698(5) 0.5800(4) 0.023(2) Uiso 1 1 d DU . .
H3A_30 H 0.9786 0.5015 0.5840 0.027 Uiso 1 1 calc R . .
H3B_30 H 0.9902 0.4462 0.5657 0.027 Uiso 1 1 calc R . .
C4_30 C 1.0945(7) 0.4922(5) 0.5439(3) 0.023(2) Uiso 1 1 d DU . .
H4A_30 H 1.0801 0.5172 0.5125 0.027 Uiso 1 1 calc R . .
H4B_30 H 1.1289 0.4607 0.5358 0.027 Uiso 1 1 calc R . .
C5_30 C 1.1417(7) 0.5238(5) 0.5666(4) 0.023(2) Uiso 1 1 d DU . .
H5A_30 H 1.1935 0.5346 0.5437 0.027 Uiso 1 1 calc R . .
H5B_30 H 1.1103 0.5584 0.5698 0.027 Uiso 1 1 calc R . .
C6_30 C 1.1593(6) 0.4912(5) 0.6164(4) 0.022(2) Uiso 1 1 d DU . .
H6A_30 H 1.1861 0.5151 0.6303 0.027 Uiso 1 1 calc R . .
H6B_30 H 1.1973 0.4594 0.6126 0.027 Uiso 1 1 calc R . .
C7_30 C 1.0834(8) 0.4694(5) 0.6525(3) 0.022(2) Uiso 1 1 d DU . .
H7A_30 H 1.0984 0.4452 0.6841 0.027 Uiso 1 1 calc R . .
H7B_30 H 1.0488 0.5011 0.6602 0.027 Uiso 1 1 calc R . .
C1_31 C 0.9463(12) 0.4247(7) 0.7869(7) 0.038(2) Uiso 1 1 d U . .
H1A_31 H 0.9838 0.4254 0.7553 0.046 Uiso 1 1 calc R . .
H1B_31 H 0.8945 0.4432 0.7779 0.046 Uiso 1 1 calc R . .
C2_31 C 0.9832(8) 0.4629(4) 0.8134(6) 0.039(2) Uiso 1 1 d DU . .
H2_31 H 0.9524 0.4551 0.8484 0.047 Uiso 1 1 calc R . .
C3_31 C 1.0727(8) 0.4547(4) 0.8174(6) 0.039(2) Uiso 1 1 d DU . .
H3A_31 H 1.1059 0.4619 0.7836 0.047 Uiso 1 1 calc R . .
H3B_31 H 1.0842 0.4156 0.8360 0.047 Uiso 1 1 calc R . .
C4_31 C 1.0962(7) 0.4945(5) 0.8446(5) 0.040(2) Uiso 1 1 d DU . .
H4A_31 H 1.1551 0.4900 0.8452 0.048 Uiso 1 1 calc R . .
H4B_31 H 1.0670 0.4850 0.8796 0.048 Uiso 1 1 calc R . .
C5_31 C 1.0750(7) 0.5542(4) 0.8183(6) 0.040(2) Uiso 1 1 d DU . .
H5A_31 H 1.0877 0.5789 0.8372 0.048 Uiso 1 1 calc R . .
H5B_31 H 1.1090 0.5647 0.7847 0.048 Uiso 1 1 calc R . .
C6_31 C 0.9877(8) 0.5633(4) 0.8133(6) 0.039(2) Uiso 1 1 d DU . .
H6A_31 H 0.9778 0.6024 0.7941 0.047 Uiso 1 1 calc R . .
H6B_31 H 0.9538 0.5573 0.8469 0.047 Uiso 1 1 calc R . .
C7_31 C 0.9627(7) 0.5245(5) 0.7872(5) 0.039(2) Uiso 1 1 d DU . .
H7A_31 H 0.9910 0.5339 0.7521 0.047 Uiso 1 1 calc R . .
H7B_31 H 0.9036 0.5297 0.7872 0.047 Uiso 1 1 calc R . .
C1_32 C 0.8743(11) 0.3494(7) 0.8785(7) 0.038(2) Uiso 1 1 d U . .
H1A_32 H 0.8375 0.3829 0.8757 0.045 Uiso 1 1 calc R . .
H1B_32 H 0.8404 0.3164 0.8915 0.045 Uiso 1 1 calc R . .
C2_32 C 0.9331(9) 0.3480(5) 0.9196(4) 0.038(2) Uiso 1 1 d DU . .
H2_32 H 0.9886 0.3582 0.9005 0.045 Uiso 1 1 calc R . .
C3_32 C 0.9402(7) 0.2892(4) 0.9543(5) 0.038(2) Uiso 1 1 d DU . .
H3A_32 H 0.9543 0.2624 0.9341 0.046 Uiso 1 1 calc R . .
H3B_32 H 0.9843 0.2871 0.9733 0.046 Uiso 1 1 calc R . .
C4_32 C 0.8601(8) 0.2732(4) 0.9910(5) 0.038(2) Uiso 1 1 d DU . .
H4A_32 H 0.8679 0.2364 1.0149 0.046 Uiso 1 1 calc R . .
H4B_32 H 0.8177 0.2702 0.9723 0.046 Uiso 1 1 calc R . .
C5_32 C 0.8323(9) 0.3159(5) 1.0193(4) 0.038(2) Uiso 1 1 d DU . .
H5A_32 H 0.8707 0.3146 1.0420 0.046 Uiso 1 1 calc R . .
H5B_32 H 0.7785 0.3062 1.0401 0.046 Uiso 1 1 calc R . .
C6_32 C 0.8264(8) 0.3740(4) 0.9861(5) 0.038(2) Uiso 1 1 d DU . .
H6A_32 H 0.7819 0.3770 0.9671 0.046 Uiso 1 1 calc R . .
H6B_32 H 0.8130 0.4003 1.0068 0.046 Uiso 1 1 calc R . .
C7_32 C 0.9042(8) 0.3900(4) 0.9500(5) 0.038(2) Uiso 1 1 d DU . .
H7A_32 H 0.9468 0.3924 0.9688 0.046 Uiso 1 1 calc R . .
H7B_32 H 0.8961 0.4272 0.9269 0.046 Uiso 1 1 calc R . .

loop_
_atom_site_aniso_label
_atom_site_aniso_U_11
_atom_site_aniso_U_22
_atom_site_aniso_U_33
_atom_site_aniso_U_23
_atom_site_aniso_U_13
_atom_site_aniso_U_12
Fe1 0.0192(18) 0.0154(17) 0.031(2) -0.0058(15) 0.0175(18) 0.0022(13)
Fe2 0.0188(18) 0.0131(17) 0.042(2) -0.0127(15) 0.0161(19) -0.0004(13)
P1A 0.014(3) 0.020(3) 0.054(5) -0.017(3) 0.013(3) 0.005(2)
P2A 0.031(4) 0.024(3) 0.039(4) -0.005(3) 0.025(4) 0.010(3)
P3A 0.014(3) 0.016(3) 0.062(5) -0.008(3) 0.021(4) 0.002(2)
P4A 0.027(4) 0.022(3) 0.037(4) -0.014(3) 0.006(4) -0.009(3)
P5A 0.025(4) 0.019(3) 0.036(4) -0.004(3) 0.001(4) 0.005(3)
P6A 0.024(4) 0.016(3) 0.069(5) -0.018(3) 0.029(4) -0.007(2)
Fe3 0.0150(18) 0.0173(17) 0.026(2) -0.0099(15) 0.0084(18) 0.0004(13)
Fe4 0.0191(19) 0.0159(17) 0.029(2) -0.0074(15) 0.0131(18) 0.0040(13)
P1B 0.015(3) 0.021(3) 0.027(4) -0.014(3) 0.008(3) 0.002(2)
P2B 0.024(3) 0.013(3) 0.039(4) -0.018(3) 0.018(3) -0.004(2)
P3B 0.035(4) 0.012(3) 0.029(4) -0.013(3) -0.011(4) 0.005(2)
P4B 0.032(4) 0.017(3) 0.035(4) 0.001(3) 0.008(4) 0.008(3)
P5B 0.022(3) 0.021(3) 0.026(4) 0.002(3) 0.023(3) 0.004(2)
P6B 0.024(3) 0.022(3) 0.030(4) -0.019(3) 0.013(3) 0.002(2)

loop_
_atom_type_symbol
_atom_type_description
_atom_type_scat_dispersion_real
_atom_type_scat_dispersion_imag
_atom_type_scat_source
C C 0.0033 0.0016 'International Tables Vol C Tables 4.2.6.8 and 6.1.1.4'
H H 0.0000 0.0000 'International Tables Vol C Tables 4.2.6.8 and 6.1.1.4'
B B 0.0013 0.0007 'International Tables Vol C Tables 4.2.6.8 and 6.1.1.4'
P P 0.1023 0.0942 'International Tables Vol C Tables 4.2.6.8 and 6.1.1.4'
Fe Fe 0.3463 0.8444 'International Tables Vol C Tables 4.2.6.8 and 6.1.1.4'
O O 0.0106 0.0060 'International Tables Vol C Tables 4.2.6.8 and 6.1.1.4'

loop_
_geom_angle_atom_site_label_1
_geom_angle_atom_site_label_2
_geom_angle_atom_site_label_3
_geom_angle
_geom_angle_site_symmetry_1
_geom_angle_site_symmetry_3
_geom_angle_publ_flag
O2A Fe1 C19A 96.2(6) . . ?
O2A Fe1 P1A 133.6(4) . . ?
C19A Fe1 P1A 94.1(6) . . ?
O2A Fe1 P3A 137.2(4) . . ?
C19A Fe1 P3A 92.1(5) . . ?
P1A Fe1 P3A 87.2(2) . . ?
O2A Fe1 P2A 79.3(4) . . ?
C19A Fe1 P2A 174.8(6) . . ?
P1A Fe1 P2A 90.8(2) . . ?
P3A Fe1 P2A 89.5(2) . . ?
O2A Fe1 Fe2 46.8(3) . . ?
C19A Fe1 Fe2 49.4(5) . . ?
P1A Fe1 Fe2 124.12(18) . . ?
P3A Fe1 Fe2 127.2(2) . . ?
P2A Fe1 Fe2 126.2(2) . . ?
O2A Fe2 C19A 100.8(6) . . ?
O2A Fe2 P5A 126.7(4) . . ?
C19A Fe2 P5A 94.2(6) . . ?
O2A Fe2 P4A 142.6(4) . . ?
C19A Fe2 P4A 89.7(5) . . ?
P5A Fe2 P4A 87.6(2) . . ?
O2A Fe2 P6A 79.6(4) . . ?
C19A Fe2 P6A 179.0(5) . . ?
P5A Fe2 P6A 86.2(2) . . ?
P4A Fe2 P6A 89.5(2) . . ?
O2A Fe2 Fe1 47.9(4) . . ?
C19A Fe2 Fe1 52.9(5) . . ?
P5A Fe2 Fe1 124.22(19) . . ?
P4A Fe2 Fe1 128.6(2) . . ?
P6A Fe2 Fe1 127.45(19) . . ?
C7A P1A C1_2 106.9(8) . . ?
C7A P1A C1_1 114.4(9) . . ?
C1_2 P1A C1_1 103.3(7) . . ?
C7A P1A Fe1 116.0(7) . . ?
C1_2 P1A Fe1 101.6(6) . . ?
C1_1 P1A Fe1 112.7(6) . . ?
C8A P2A C1_4 107.9(9) . . ?
C8A P2A C1_3 115.3(9) . . ?
C1_4 P2A C1_3 98.3(10) . . ?
C8A P2A Fe1 114.8(6) . . ?
C1_4 P2A Fe1 106.8(7) . . ?
C1_3 P2A Fe1 111.9(6) . . ?
C9A P3A C1_5 107.7(9) . . ?
C9A P3A C1_6 107.3(10) . . ?
C1_5 P3A C1_6 99.7(9) . . ?
C9A P3A Fe1 115.2(7) . . ?
C1_5 P3A Fe1 105.2(6) . . ?
C1_6 P3A Fe1 120.1(6) . . ?
C16A P4A C1_8 96.3(10) . . ?
C16A P4A C1_7 112.8(9) . . ?
C1_8 P4A C1_7 102.6(9) . . ?
C16A P4A Fe2 120.4(9) . . ?
C1_8 P4A Fe2 122.7(6) . . ?
C1_7 P4A Fe2 101.2(5) . . ?
C17A P5A C1_10 111.5(13) . . ?
C17A P5A C1_9 109.6(9) . . ?
C1_10 P5A C1_9 106.6(10) . . ?
C17A P5A Fe2 114.9(8) . . ?
C1_10 P5A Fe2 104.8(8) . . ?
C1_9 P5A Fe2 109.1(7) . . ?
C18A P6A C1_11 116.7(11) . . ?
C18A P6A C1_12 108.8(9) . . ?
C1_11 P6A C1_12 100.1(9) . . ?
C18A P6A Fe2 117.9(8) . . ?
C1_11 P6A Fe2 107.8(7) . . ?
C1_12 P6A Fe2 103.0(7) . . ?
Fe1 O2A Fe2 85.3(5) . . ?
O1A C19A Fe2 145.4(14) . . ?
O1A C19A Fe1 136.8(14) . . ?
Fe2 C19A Fe1 77.7(6) . . ?
C9A B1A C1A 116.9(18) . . ?
C9A B1A C7A 111.0(17) . . ?
C1A B1A C7A 124(2) . . ?
C9A B1A C8A 87.3(17) . . ?
C1A B1A C8A 104.1(18) . . ?
C7A B1A C8A 105.7(17) . . ?
C18A B2A C10A 111(2) . . ?
C18A B2A C16A 109(2) . . ?
C10A B2A C16A 122(2) . . ?
C18A B2A C17A 98.1(18) . . ?
C10A B2A C17A 107(2) . . ?
C16A B2A C17A 108(2) . . ?
C2A C1A C6A 120.0 . . ?
C2A C1A B1A 115.7(15) . . ?
C6A C1A B1A 124.3(15) . . ?
C3A C2A C1A 120.0 . . ?
C2A C3A C4A 120.0 . . ?
C5A C4A C3A 120.0 . . ?
C4A C5A C6A 120.0 . . ?
C5A C6A C1A 120.0 . . ?
B1A C7A P1A 126.2(18) . . ?
B1A C8A P2A 121.7(14) . . ?
B1A C9A P3A 112.8(12) . . ?
C11A C10A C15A 120.0 . . ?
C11A C10A B2A 122.6(19) . . ?
C15A C10A B2A 116.9(19) . . ?
C12A C11A C10A 120.0 . . ?
C11A C12A C13A 120.0 . . ?
C14A C13A C12A 120.0 . . ?
C15A C14A C13A 120.0 . . ?
C14A C15A C10A 120.0 . . ?
B2A C16A P4A 116.5(17) . . ?
B2A C17A P5A 122.2(16) . . ?
B2A C18A P6A 115.8(18) . . ?
C2_1 C1_1 P1A 120.1(11) . . ?
C3_1 C2_1 C7_1 111.2(6) . . ?
C3_1 C2_1 C1_1 116.4(11) . . ?
C7_1 C2_1 C1_1 107.0(10) . . ?
C2_1 C3_1 C4_1 112.0(6) . . ?
C3_1 C4_1 C5_1 111.0(6) . . ?
C6_1 C5_1 C4_1 112.6(6) . . ?
C5_1 C6_1 C7_1 112.4(6) . . ?
C2_1 C7_1 C6_1 112.5(6) . . ?
C2_2 C1_2 P1A 121.3(12) . . ?
C7_2 C2_2 C3_2 111.7(6) . . ?
C7_2 C2_2 C1_2 117.5(11) . . ?
C3_2 C2_2 C1_2 108.1(11) . . ?
C4_2 C3_2 C2_2 111.6(6) . . ?
C3_2 C4_2 C5_2 111.8(5) . . ?
C6_2 C5_2 C4_2 113.6(6) . . ?
C5_2 C6_2 C7_2 113.0(6) . . ?
C2_2 C7_2 C6_2 112.8(6) . . ?
C2_3 C1_3 P2A 119.8(13) . . ?
C7_3 C2_3 C3_3 110.6(6) . . ?
C7_3 C2_3 C1_3 118.8(12) . . ?
C3_3 C2_3 C1_3 108.8(12) . . ?
C4_3 C3_3 C2_3 112.1(6) . . ?
C3_3 C4_3 C5_3 111.5(6) . . ?
C6_3 C5_3 C4_3 113.5(6) . . ?
C5_3 C6_3 C7_3 111.7(6) . . ?
C2_3 C7_3 C6_3 111.1(6) . . ?
C2_4 C1_4 P2A 114.7(13) . . ?
C3_4 C2_4 C1_4 118.5(13) . . ?
C3_4 C2_4 C7_4 112.9(6) . . ?
C1_4 C2_4 C7_4 107.0(13) . . ?
C2_4 C3_4 C4_4 114.3(6) . . ?
C5_4 C4_4 C3_4 111.7(6) . . ?
C6_4 C5_4 C4_4 111.8(6) . . ?
C5_4 C6_4 C7_4 110.5(6) . . ?
C6_4 C7_4 C2_4 112.3(6) . . ?
C2_5 C1_5 P3A 120.2(12) . . ?
C3_5 C2_5 C1_5 114.7(11) . . ?
C3_5 C2_5 C7_5 111.7(6) . . ?
C1_5 C2_5 C7_5 110.1(11) . . ?
C2_5 C3_5 C4_5 113.4(6) . . ?
C5_5 C4_5 C3_5 111.9(6) . . ?
C4_5 C5_5 C6_5 113.2(6) . . ?
C5_5 C6_5 C7_5 112.1(6) . . ?
C6_5 C7_5 C2_5 112.3(6) . . ?
C2_6 C1_6 P3A 124.7(12) . . ?
C7_6 C2_6 C1_6 109.4(12) . . ?
C7_6 C2_6 C3_6 113.1(6) . . ?
C1_6 C2_6 C3_6 113.5(13) . . ?
C4_6 C3_6 C2_6 113.6(6) . . ?
C3_6 C4_6 C5_6 111.4(6) . . ?
C4_6 C5_6 C6_6 112.5(6) . . ?
C7_6 C6_6 C5_6 112.0(6) . . ?
C2_6 C7_6 C6_6 113.8(6) . . ?
C2_7 C1_7 P4A 120.3(11) . . ?
C1_7 C2_7 C7_7 107.6(10) . . ?
C1_7 C2_7 C3_7 126.1(11) . . ?
C7_7 C2_7 C3_7 110.9(6) . . ?
C4_7 C3_7 C2_7 110.6(6) . . ?
C5_7 C4_7 C3_7 111.1(6) . . ?
C4_7 C5_7 C6_7 113.6(6) . . ?
C7_7 C6_7 C5_7 113.6(6) . . ?
C6_7 C7_7 C2_7 112.9(6) . . ?
C2_8 C1_8 P4A 128.6(14) . . ?
C1_8 C2_8 C7_8 121.2(13) . . ?
C1_8 C2_8 C3_8 107.4(13) . . ?
C7_8 C2_8 C3_8 110.6(6) . . ?
C4_8 C3_8 C2_8 112.0(6) . . ?
C3_8 C4_8 C5_8 111.9(6) . . ?
C6_8 C5_8 C4_8 114.2(6) . . ?
C5_8 C6_8 C7_8 113.1(6) . . ?
C2_8 C7_8 C6_8 112.8(6) . . ?
C2_9 C1_9 P5A 113.3(13) . . ?
C1_9 C2_9 C3_9 110.0(12) . . ?
C1_9 C2_9 C7_9 109.7(11) . . ?
C3_9 C2_9 C7_9 111.8(6) . . ?
C4_9 C3_9 C2_9 111.8(6) . . ?
C3_9 C4_9 C5_9 110.1(6) . . ?
C6_9 C5_9 C4_9 112.3(6) . . ?
C5_9 C6_9 C7_9 113.1(6) . . ?
C6_9 C7_9 C2_9 113.3(6) . . ?
C2_10 C1_10 P5A 127.8(16) . . ?
C3_10 C2_10 C7_10 114.0(6) . . ?
C3_10 C2_10 C1_10 111.6(15) . . ?
C7_10 C2_10 C1_10 116.6(14) . . ?
C2_10 C3_10 C4_10 114.3(6) . . ?
C3_10 C4_10 C5_10 111.8(6) . . ?
C6_10 C5_10 C4_10 113.2(7) . . ?
C5_10 C6_10 C7_10 113.1(6) . . ?
C2_10 C7_10 C6_10 114.4(6) . . ?
C2_11 C1_11 P6A 115.4(11) . . ?
C7_11 C2_11 C1_11 103.5(10) . . ?
C7_11 C2_11 C3_11 112.1(6) . . ?
C1_11 C2_11 C3_11 120.3(11) . . ?
C4_11 C3_11 C2_11 112.8(6) . . ?
C3_11 C4_11 C5_11 111.4(6) . . ?
C4_11 C5_11 C6_11 112.7(6) . . ?
C5_11 C6_11 C7_11 112.5(6) . . ?
C2_11 C7_11 C6_11 112.9(6) . . ?
C2_12 C1_12 P6A 117.5(15) . . ?
C7_12 C2_12 C1_12 111.1(12) . . ?
C7_12 C2_12 C3_12 110.1(6) . . ?
C1_12 C2_12 C3_12 108.7(13) . . ?
C4_12 C3_12 C2_12 110.7(6) . . ?
C5_12 C4_12 C3_12 110.4(6) . . ?
C6_12 C5_12 C4_12 112.5(6) . . ?
C5_12 C6_12 C7_12 112.4(6) . . ?
C2_12 C7_12 C6_12 111.6(6) . . ?
O2B Fe3 C19B 99.6(7) . . ?
O2B Fe3 P3B 124.7(4) . . ?
C19B Fe3 P3B 98.4(6) . . ?
O2B Fe3 P1B 144.6(4) . . ?
C19B Fe3 P1B 89.5(5) . . ?
P3B Fe3 P1B 87.0(2) . . ?
O2B Fe3 P2B 77.7(4) . . ?
C19B Fe3 P2B 174.9(7) . . ?
P3B Fe3 P2B 86.7(2) . . ?
P1B Fe3 P2B 90.3(2) . . ?
O2B Fe3 Fe4 47.2(4) . . ?
C19B Fe3 Fe4 52.4(5) . . ?
P3B Fe3 Fe4 124.69(18) . . ?
P1B Fe3 Fe4 130.3(2) . . ?
P2B Fe3 Fe4 124.80(19) . . ?
O2B Fe4 C19B 93.2(6) . . ?
O2B Fe4 P6B 131.6(4) . . ?
C19B Fe4 P6B 95.9(6) . . ?
O2B Fe4 P4B 140.3(4) . . ?
C19B Fe4 P4B 93.5(5) . . ?
P6B Fe4 P4B 86.4(2) . . ?
O2B Fe4 P5B 81.1(4) . . ?
C19B Fe4 P5B 173.7(6) . . ?
P6B Fe4 P5B 89.8(2) . . ?
P4B Fe4 P5B 89.5(2) . . ?
O2B Fe4 Fe3 46.2(3) . . ?
C19B Fe4 Fe3 47.0(6) . . ?
P6B Fe4 Fe3 123.86(18) . . ?
P4B Fe4 Fe3 127.5(2) . . ?
P5B Fe4 Fe3 127.2(2) . . ?
C7B P1B C1_21 97.1(8) . . ?
C7B P1B C1_22 116.4(8) . . ?
C1_21 P1B C1_22 103.3(9) . . ?
C7B P1B Fe3 116.2(6) . . ?
C1_21 P1B Fe3 122.6(6) . . ?
C1_22 P1B Fe3 101.5(6) . . ?
C8B P2B C1_24 116.7(10) . . ?
C8B P2B C1_23 106.4(8) . . ?
C1_24 P2B C1_23 104.2(8) . . ?
C8B P2B Fe3 118.8(6) . . ?
C1_24 P2B Fe3 110.1(6) . . ?
C1_23 P2B Fe3 97.8(6) . . ?
C1_25 P3B C9B 113.1(10) . . ?
C1_25 P3B C1_26 101.8(9) . . ?
C9B P3B C1_26 108.8(9) . . ?
C1_25 P3B Fe3 103.3(7) . . ?
C9B P3B Fe3 117.1(6) . . ?
C1_26 P3B Fe3 111.7(8) . . ?
C16B P4B C1_27 106.6(10) . . ?
C16B P4B C1_28 108.3(8) . . ?
C1_27 P4B C1_28 109.9(11) . . ?
C16B P4B Fe4 112.8(6) . . ?
C1_27 P4B Fe4 112.9(7) . . ?
C1_28 P4B Fe4 106.3(7) . . ?
C17B P5B C1_29 105.2(9) . . ?
C17B P5B C1_30 112.5(8) . . ?
C1_29 P5B C1_30 98.4(9) . . ?
C17B P5B Fe4 120.2(7) . . ?
C1_29 P5B Fe4 106.3(6) . . ?
C1_30 P5B Fe4 111.4(5) . . ?
C1_32 P6B C18B 115.6(10) . . ?
C1_32 P6B C1_31 105.8(8) . . ?
C18B P6B C1_31 104.4(9) . . ?
C1_32 P6B Fe4 111.9(7) . . ?
C18B P6B Fe4 116.2(7) . . ?
C1_31 P6B Fe4 101.0(7) . . ?
Fe4 O2B Fe3 86.6(5) . . ?
O1B C19B Fe3 147.9(14) . . ?
O1B C19B Fe4 131.4(14) . . ?
Fe3 C19B Fe4 80.7(7) . . ?
C7B B1B C9B 112.2(16) . . ?
C7B B1B C8B 103.5(15) . . ?
C9B B1B C8B 110.5(14) . . ?
C7B B1B C1B 115.9(14) . . ?
C9B B1B C1B 106.7(14) . . ?
C8B B1B C1B 108.0(15) . . ?
C18B B2B C10B 109(2) . . ?
C18B B2B C17B 105.1(16) . . ?
C10B B2B C17B 114.9(17) . . ?
C18B B2B C16B 115.6(16) . . ?
C10B B2B C16B 117.8(16) . . ?
C17B B2B C16B 93.8(19) . . ?
C2B C1B C6B 120.0 . . ?
C2B C1B B1B 119.3(11) . . ?
C6B C1B B1B 120.7(11) . . ?
C1B C2B C3B 120.0 . . ?
C4B C3B C2B 120.0 . . ?
C3B C4B C5B 120.0 . . ?
C6B C5B C4B 120.0 . . ?
C5B C6B C1B 120.0 . . ?
B1B C7B P1B 117.2(12) . . ?
B1B C8B P2B 118.1(13) . . ?
B1B C9B P3B 115.8(12) . . ?
C11B C10B C15B 120.0 . . ?
C11B C10B B2B 122.0(13) . . ?
C15B C10B B2B 118.0(13) . . ?
C12B C11B C10B 120.0 . . ?
C11B C12B C13B 120.0 . . ?
C14B C13B C12B 120.0 . . ?
C13B C14B C15B 120.0 . . ?
C14B C15B C10B 120.0 . . ?
B2B C16B P4B 115.7(12) . . ?
B2B C17B P5B 117.4(14) . . ?
B2B C18B P6B 121.8(16) . . ?
C2_21 C1_21 P1B 129.1(13) . . ?
C7_21 C2_21 C1_21 118.6(12) . . ?
C7_21 C2_21 C3_21 110.7(6) . . ?
C1_21 C2_21 C3_21 110.9(12) . . ?
C2_21 C3_21 C4_21 111.0(6) . . ?
C5_21 C4_21 C3_21 110.8(6) . . ?
C4_21 C5_21 C6_21 113.3(6) . . ?
C7_21 C6_21 C5_21 113.8(6) . . ?
C2_21 C7_21 C6_21 113.2(6) . . ?
C2_22 C1_22 P1B 124.6(13) . . ?
C3_22 C2_22 C1_22 108.0(12) . . ?
C3_22 C2_22 C7_22 111.8(6) . . ?
C1_22 C2_22 C7_22 116.7(13) . . ?
C2_22 C3_22 C4_22 112.7(6) . . ?
C3_22 C4_22 C5_22 112.1(6) . . ?
C6_22 C5_22 C4_22 113.2(6) . . ?
C5_22 C6_22 C7_22 111.9(6) . . ?
C6_22 C7_22 C2_22 112.0(6) . . ?
C2_23 C1_23 P2B 112.1(12) . . ?
C7_23 C2_23 C3_23 109.4(6) . . ?
C7_23 C2_23 C1_23 110.2(11) . . ?
C3_23 C2_23 C1_23 111.4(11) . . ?
C4_23 C3_23 C2_23 109.1(6) . . ?
C3_23 C4_23 C5_23 109.2(6) . . ?
C4_23 C5_23 C6_23 112.2(6) . . ?
C7_23 C6_23 C5_23 112.0(6) . . ?
C6_23 C7_23 C2_23 111.7(6) . . ?
C2_24 C1_24 P2B 111.8(11) . . ?
C7_24 C2_24 C3_24 111.7(6) . . ?
C7_24 C2_24 C1_24 110.9(10) . . ?
C3_24 C2_24 C1_24 118.2(10) . . ?
C4_24 C3_24 C2_24 113.1(6) . . ?
C5_24 C4_24 C3_24 111.6(6) . . ?
C4_24 C5_24 C6_24 113.2(6) . . ?
C5_24 C6_24 C7_24 112.0(6) . . ?
C2_24 C7_24 C6_24 112.9(6) . . ?
C2_25 C1_25 P3B 124.8(12) . . ?
C3_25 C2_25 C1_25 122.1(12) . . ?
C3_25 C2_25 C7_25 113.7(6) . . ?
C1_25 C2_25 C7_25 109.7(11) . . ?
C2_25 C3_25 C4_25 113.9(6) . . ?
C5_25 C4_25 C3_25 111.8(6) . . ?
C6_25 C5_25 C4_25 113.5(6) . . ?
C5_25 C6_25 C7_25 113.1(6) . . ?
C2_25 C7_25 C6_25 113.5(6) . . ?
C2_26 C1_26 P3B 110.9(13) . . ?
C3_26 C2_26 C7_26 109.9(6) . . ?
C3_26 C2_26 C1_26 118.0(14) . . ?
C7_26 C2_26 C1_26 103.0(12) . . ?
C4_26 C3_26 C2_26 110.7(6) . . ?
C3_26 C4_26 C5_26 109.6(6) . . ?
C4_26 C5_26 C6_26 111.3(6) . . ?
C7_26 C6_26 C5_26 110.5(6) . . ?
C6_26 C7_26 C2_26 111.2(6) . . ?
C2_27 C1_27 P4B 117.0(14) . . ?
C7_27 C2_27 C3_27 111.2(6) . . ?
C7_27 C2_27 C1_27 107.0(14) . . ?
C3_27 C2_27 C1_27 117.6(15) . . ?
C4_27 C3_27 C2_27 111.3(6) . . ?
C5_27 C4_27 C3_27 109.6(6) . . ?
C4_27 C5_27 C6_27 112.7(6) . . ?
C7_27 C6_27 C5_27 112.1(6) . . ?
C2_27 C7_27 C6_27 112.8(6) . . ?
C2_28 C1_28 P4B 125.6(13) . . ?
C3_28 C2_28 C1_28 111.2(12) . . ?
C3_28 C2_28 C7_28 111.3(6) . . ?
C1_28 C2_28 C7_28 112.5(12) . . ?
C2_28 C3_28 C4_28 112.2(6) . . ?
C5_28 C4_28 C3_28 111.2(6) . . ?
C4_28 C5_28 C6_28 112.9(6) . . ?
C5_28 C6_28 C7_28 112.7(6) . . ?
C6_28 C7_28 C2_28 112.1(6) . . ?
C2_29 C1_29 P5B 116.7(12) . . ?
C7_29 C2_29 C3_29 111.8(6) . . ?
C7_29 C2_29 C1_29 109.5(12) . . ?
C3_29 C2_29 C1_29 114.4(11) . . ?
C4_29 C3_29 C2_29 113.8(6) . . ?
C3_29 C4_29 C5_29 112.8(6) . . ?
C4_29 C5_29 C6_29 114.9(6) . . ?
C7_29 C6_29 C5_29 113.9(6) . . ?
C2_29 C7_29 C6_29 113.2(6) . . ?
C2_30 C1_30 P5B 116.8(11) . . ?
C3_30 C2_30 C7_30 111.1(6) . . ?
C3_30 C2_30 C1_30 106.1(11) . . ?
C7_30 C2_30 C1_30 116.5(11) . . ?
C2_30 C3_30 C4_30 111.4(5) . . ?
C3_30 C4_30 C5_30 111.2(5) . . ?
C6_30 C5_30 C4_30 113.3(6) . . ?
C5_30 C6_30 C7_30 112.2(6) . . ?
C2_30 C7_30 C6_30 111.6(5) . . ?
C2_31 C1_31 P6B 120.6(13) . . ?
C3_31 C2_31 C7_31 110.4(6) . . ?
C3_31 C2_31 C1_31 118.6(12) . . ?
C7_31 C2_31 C1_31 107.7(11) . . ?
C2_31 C3_31 C4_31 110.9(6) . . ?
C3_31 C4_31 C5_31 110.2(6) . . ?
C6_31 C5_31 C4_31 112.5(6) . . ?
C5_31 C6_31 C7_31 112.1(6) . . ?
C6_31 C7_31 C2_31 111.3(6) . . ?
C2_32 C1_32 P6B 114.7(11) . . ?
C7_32 C2_32 C3_32 110.5(6) . . ?
C7_32 C2_32 C1_32 113.1(11) . . ?
C3_32 C2_32 C1_32 110.4(11) . . ?
C4_32 C3_32 C2_32 111.2(6) . . ?
C3_32 C4_32 C5_32 111.2(6) . . ?
C4_32 C5_32 C6_32 113.2(6) . . ?
C7_32 C6_32 C5_32 111.9(6) . . ?
C6_32 C7_32 C2_32 112.3(6) . . ?

loop_
_geom_bond_atom_site_label_1
_geom_bond_atom_site_label_2
_geom_bond_distance
_geom_bond_site_symmetry_2
_geom_bond_publ_flag
Fe1 O2A 1.748(12) . yes
Fe1 C19A 1.917(15) . yes
Fe1 P1A 2.212(7) . yes
Fe1 P3A 2.268(6) . yes
Fe1 P2A 2.284(6) . yes
Fe1 Fe2 2.348(4) . yes
Fe2 O2A 1.718(10) . yes
Fe2 C19A 1.825(17) . yes
Fe2 P5A 2.261(7) . yes
Fe2 P4A 2.216(5) . yes
Fe2 P6A 2.331(8) . yes
P1A C7A 1.911(19) . ?
P1A C1_2 1.884(16) . ?
P1A C1_1 1.830(16) . ?
P2A C8A 1.93(2) . ?
P2A C1_4 1.739(19) . ?
P2A C1_3 1.829(18) . ?
P3A C9A 1.756(19) . ?
P3A C1_5 1.913(19) . ?
P3A C1_6 1.866(18) . ?
P4A C16A 1.77(2) . ?
P4A C1_8 1.770(19) . ?
P4A C1_7 1.963(18) . ?
P5A C17A 1.77(2) . ?
P5A C1_10 1.68(2) . ?
P5A C1_9 1.931(18) . ?
P6A C18A 1.79(2) . ?
P6A C1_11 1.825(18) . ?
P6A C1_12 1.891(19) . ?
O1A C19A 1.189(17) . yes
B1A C9A 2.00(3) . ?
B1A C1A 1.33(3) . ?
B1A C7A 1.53(3) . ?
B1A C8A 1.79(3) . ?
B2A C18A 1.80(3) . ?
B2A C10A 1.49(3) . ?
B2A C16A 1.66(4) . ?
B2A C17A 1.81(3) . ?
C1A C2A 1.3900 . ?
C1A C6A 1.3900 . ?
C2A C3A 1.3900 . ?
C3A C4A 1.3900 . ?
C4A C5A 1.3900 . ?
C5A C6A 1.3900 . ?
C10A C11A 1.3900 . ?
C10A C15A 1.3900 . ?
C11A C12A 1.3900 . ?
C12A C13A 1.3900 . ?
C13A C14A 1.3900 . ?
C14A C15A 1.3900 . ?
C1_1 C2_1 1.565(19) . ?
C2_1 C3_1 1.521(7) . ?
C2_1 C7_1 1.538(7) . ?
C3_1 C4_1 1.539(7) . ?
C4_1 C5_1 1.507(7) . ?
C5_1 C6_1 1.492(7) . ?
C6_1 C7_1 1.514(7) . ?
C1_2 C2_2 1.572(18) . ?
C2_2 C7_2 1.531(7) . ?
C2_2 C3_2 1.524(7) . ?
C3_2 C4_2 1.543(7) . ?
C4_2 C5_2 1.506(7) . ?
C5_2 C6_2 1.483(7) . ?
C6_2 C7_2 1.511(7) . ?
C1_3 C2_3 1.65(2) . ?
C2_3 C7_3 1.551(7) . ?
C2_3 C3_3 1.523(7) . ?
C3_3 C4_3 1.540(7) . ?
C4_3 C5_3 1.512(7) . ?
C5_3 C6_3 1.487(7) . ?
C6_3 C7_3 1.518(7) . ?
C1_4 C2_4 1.59(2) . ?
C2_4 C3_4 1.507(7) . ?
C2_4 C7_4 1.527(8) . ?
C3_4 C4_4 1.529(7) . ?
C4_4 C5_4 1.516(7) . ?
C5_4 C6_4 1.491(7) . ?
C6_4 C7_4 1.521(7) . ?
C1_5 C2_5 1.563(18) . ?
C2_5 C3_5 1.513(7) . ?
C2_5 C7_5 1.533(7) . ?
C3_5 C4_5 1.542(7) . ?
C4_5 C5_5 1.488(7) . ?
C5_5 C6_5 1.495(7) . ?
C6_5 C7_5 1.509(7) . ?
C1_6 C2_6 1.504(19) . ?
C2_6 C7_6 1.519(7) . ?
C2_6 C3_6 1.511(7) . ?
C3_6 C4_6 1.528(7) . ?
C4_6 C5_6 1.515(7) . ?
C5_6 C6_6 1.496(7) . ?
C6_6 C7_6 1.509(7) . ?
C1_7 C2_7 1.574(16) . ?
C2_7 C7_7 1.540(7) . ?
C2_7 C3_7 1.530(8) . ?
C3_7 C4_7 1.551(7) . ?
C4_7 C5_7 1.505(7) . ?
C5_7 C6_7 1.487(7) . ?
C6_7 C7_7 1.498(7) . ?
C1_8 C2_8 1.424(18) . ?
C2_8 C7_8 1.527(7) . ?
C2_8 C3_8 1.533(7) . ?
C3_8 C4_8 1.545(7) . ?
C4_8 C5_8 1.498(7) . ?
C5_8 C6_8 1.482(7) . ?
C6_8 C7_8 1.508(7) . ?
C1_9 C2_9 1.59(2) . ?
C2_9 C3_9 1.518(7) . ?
C2_9 C7_9 1.537(7) . ?
C3_9 C4_9 1.544(7) . ?
C4_9 C5_9 1.512(7) . ?
C5_9 C6_9 1.485(7) . ?
C6_9 C7_9 1.499(7) . ?
C1_10 C2_10 1.57(2) . ?
C2_10 C3_10 1.500(8) . ?
C2_10 C7_10 1.525(7) . ?
C3_10 C4_10 1.530(7) . ?
C4_10 C5_10 1.503(7) . ?
C5_10 C6_10 1.491(8) . ?
C6_10 C7_10 1.496(7) . ?
C1_11 C2_11 1.69(2) . ?
C2_11 C7_11 1.534(7) . ?
C2_11 C3_11 1.517(7) . ?
C3_11 C4_11 1.533(7) . ?
C4_11 C5_11 1.510(7) . ?
C5_11 C6_11 1.489(7) . ?
C6_11 C7_11 1.505(7) . ?
C1_12 C2_12 1.58(2) . ?
C2_12 C7_12 1.545(7) . ?
C2_12 C3_12 1.527(8) . ?
C3_12 C4_12 1.552(7) . ?
C4_12 C5_12 1.512(7) . ?
C5_12 C6_12 1.484(7) . ?
C6_12 C7_12 1.512(7) . ?
Fe3 O2B 1.697(9) . yes
Fe3 C19B 1.738(19) . yes
Fe3 P3B 2.261(6) . yes
Fe3 P1B 2.204(5) . yes
Fe3 P2B 2.320(7) . yes
Fe3 Fe4 2.347(4) . yes
Fe4 O2B 1.726(11) . yes
Fe4 C19B 1.884(16) . yes
Fe4 P6B 2.212(7) . yes
Fe4 P4B 2.238(6) . yes
Fe4 P5B 2.276(5) . yes
P1B C7B 1.833(18) . ?
P1B C1_21 1.732(17) . ?
P1B C1_22 1.90(2) . ?
P2B C8B 1.717(17) . ?
P2B C1_24 1.813(16) . ?
P2B C1_23 1.964(17) . ?
P3B C1_25 1.744(18) . ?
P3B C9B 1.853(16) . ?
P3B C1_26 1.97(2) . ?
P4B C16B 1.840(16) . ?
P4B C1_27 1.75(2) . ?
P4B C1_28 1.87(2) . ?
P5B C17B 1.790(19) . ?
P5B C1_29 1.813(18) . ?
P5B C1_30 1.935(16) . ?
P6B C1_32 1.712(18) . ?
P6B C18B 1.874(18) . ?
P6B C1_31 1.872(17) . ?
O1B C19B 1.273(18) . yes
B1B C7B 1.60(3) . ?
B1B C9B 1.69(2) . ?
B1B C8B 1.70(2) . ?
B1B C1B 1.67(2) . ?
B2B C18B 1.67(3) . ?
B2B C10B 1.54(3) . ?
B2B C17B 1.73(3) . ?
B2B C16B 1.74(3) . ?
C1B C2B 1.3900 . ?
C1B C6B 1.3900 . ?
C2B C3B 1.3900 . ?
C3B C4B 1.3900 . ?
C4B C5B 1.3900 . ?
C5B C6B 1.3900 . ?
C10B C11B 1.3900 . ?
C10B C15B 1.3900 . ?
C11B C12B 1.3900 . ?
C12B C13B 1.3900 . ?
C13B C14B 1.3900 . ?
C14B C15B 1.3900 . ?
C1_21 C2_21 1.466(17) . ?
C2_21 C7_21 1.529(7) . ?
C2_21 C3_21 1.536(7) . ?
C3_21 C4_21 1.547(7) . ?
C4_21 C5_21 1.514(7) . ?
C5_21 C6_21 1.484(7) . ?
C6_21 C7_21 1.498(7) . ?
C1_22 C2_22 1.549(18) . ?
C2_22 C3_22 1.523(8) . ?
C2_22 C7_22 1.536(7) . ?
C3_22 C4_22 1.530(7) . ?
C4_22 C5_22 1.511(7) . ?
C5_22 C6_22 1.481(7) . ?
C6_22 C7_22 1.519(7) . ?
C1_23 C2_23 1.660(19) . ?
C2_23 C7_23 1.542(8) . ?
C2_23 C3_23 1.547(7) . ?
C3_23 C4_23 1.556(7) . ?
C4_23 C5_23 1.517(7) . ?
C5_23 C6_23 1.494(7) . ?
C6_23 C7_23 1.512(7) . ?
C1_24 C2_24 1.60(2) . ?
C2_24 C7_24 1.530(7) . ?
C2_24 C3_24 1.515(7) . ?
C3_24 C4_24 1.532(7) . ?
C4_24 C5_24 1.511(7) . ?
C5_24 C6_24 1.492(7) . ?
C6_24 C7_24 1.515(7) . ?
C1_25 C2_25 1.631(19) . ?
C2_25 C3_25 1.500(7) . ?
C2_25 C7_25 1.527(7) . ?
C3_25 C4_25 1.540(7) . ?
C4_25 C5_25 1.496(7) . ?
C5_25 C6_25 1.492(7) . ?
C6_25 C7_25 1.502(7) . ?
C1_26 C2_26 1.70(3) . ?
C2_26 C3_26 1.534(8) . ?
C2_26 C7_26 1.545(8) . ?
C3_26 C4_26 1.545(8) . ?
C4_26 C5_26 1.521(7) . ?
C5_26 C6_26 1.508(8) . ?
C6_26 C7_26 1.511(8) . ?
C1_27 C2_27 1.74(2) . ?
C2_27 C7_27 1.534(8) . ?
C2_27 C3_27 1.531(8) . ?
C3_27 C4_27 1.547(8) . ?
C4_27 C5_27 1.521(8) . ?
C5_27 C6_27 1.490(8) . ?
C6_27 C7_27 1.508(7) . ?
C1_28 C2_28 1.560(18) . ?
C2_28 C3_28 1.516(8) . ?
C2_28 C7_28 1.540(7) . ?
C3_28 C4_28 1.547(7) . ?
C4_28 C5_28 1.497(7) . ?
C5_28 C6_28 1.493(7) . ?
C6_28 C7_28 1.503(7) . ?
C1_29 C2_29 1.527(17) . ?
C2_29 C7_29 1.542(7) . ?
C2_29 C3_29 1.513(7) . ?
C3_29 C4_29 1.520(7) . ?
C4_29 C5_29 1.499(7) . ?
C5_29 C6_29 1.485(7) . ?
C6_29 C7_29 1.502(7) . ?
C1_30 C2_30 1.563(18) . ?
C2_30 C3_30 1.526(7) . ?
C2_30 C7_30 1.544(7) . ?
C3_30 C4_30 1.538(7) . ?
C4_30 C5_30 1.515(7) . ?
C5_30 C6_30 1.487(7) . ?
C6_30 C7_30 1.512(7) . ?
C1_31 C2_31 1.61(2) . ?
C2_31 C3_31 1.523(7) . ?
C2_31 C7_31 1.546(8) . ?
C3_31 C4_31 1.550(7) . ?
C4_31 C5_31 1.511(7) . ?
C5_31 C6_31 1.494(7) . ?
C6_31 C7_31 1.516(7) . ?
C1_32 C2_32 1.66(2) . ?
C2_32 C7_32 1.536(7) . ?
C2_32 C3_32 1.526(7) . ?
C3_32 C4_32 1.543(7) . ?
C4_32 C5_32 1.507(7) . ?
C5_32 C6_32 1.495(7) . ?
C6_32 C7_32 1.505(7) . ?
